data_4308730
loop_
_publ_author_name
'Nathalie Leclerc-Laronze'
'J\'er\^ome Marrot'
'Gilbert Herv\'e'

_publ_contact_author
;
Pr. G. Herv\'e
Institut Lavoisier, IREM, UMR 8637
Universit\'e de Versailles Saint-Quentin-en-Yvelines
45 Avenue des Etats Unis
78035 Versailles cedex
France
;
_publ_contact_author_email herve@chimie.uvsq.fr
_publ_contact_author_fax '(33) 1 39 25 43 81'
_publ_contact_author_phone '(33) 1 39 25 42 32'
_publ_section_title
;
Cation-Directed Synthesis of Tungstosilicates. 2. Synthesis, Structure, and
Characterization of the Open Wells-Dawson Anion
\a-[{K(H2O)2}(Si2W18O66)]15- and Its Transiton-Metal Derivatives
[{M(H2O)}(\m-H2O)2K(Si2W18O66)]13- and
[{M(H2O)}(\m-H2O)2K{M(H2O)4}(Si2W18O66)]11-
;
_journal_name_full 'Inorganic Chemistry'
_journal_page_first 1275
_journal_page_last 1281
_journal_paper_doi 10.1021/ic0486769
_journal_volume 44
_journal_year 2005
_chemical_formula_sum 'Co K14 O95 Si2 W18'
_chemical_formula_weight 5491.81
_chemical_name_systematic
;
?
;
_space_group_IT_number 2
_symmetry_cell_setting triclinic
_symmetry_space_group_name_Hall '-P 1'
_symmetry_space_group_name_H-M 'P -1'
_atom_sites_solution_hydrogens geom
_atom_sites_solution_primary direct
_atom_sites_solution_secondary difmap
_audit_creation_method SHELXL-97
_cell_angle_alpha 72.357(3)
_cell_angle_beta 77.377(2)
_cell_angle_gamma 75.640(2)
_cell_formula_units_Z 2
_cell_length_a 12.9268(6)
_cell_length_b 18.9009(10)
_cell_length_c 20.9911(11)
_cell_measurement_reflns_used 8678
_cell_measurement_temperature 293(2)
_cell_measurement_theta_max 38.19
_cell_measurement_theta_min 2.66
_cell_volume 4677.3(4)
_computing_cell_refinement 'Bruker SMART'
_computing_data_collection 'Bruker SMART'
_computing_data_reduction 'Bruker SAINT'
_computing_molecular_graphics 'Bruker SHELXTL'
_computing_publication_material 'Bruker SHELXTL'
_computing_structure_refinement 'SHELXL-97 (Sheldrick, 1997)'
_computing_structure_solution 'SHELXS-97 (Sheldrick, 1990)'
_diffrn_ambient_temperature 293(2)
_diffrn_detector_area_resol_mean 512x512
_diffrn_measured_fraction_theta_full 0.892
_diffrn_measured_fraction_theta_max 0.892
_diffrn_measurement_device_type 'CCD area detector'
_diffrn_measurement_method 'phi and omega scans'
_diffrn_radiation_monochromator graphite
_diffrn_radiation_source 'fine-focus sealed tube'
_diffrn_radiation_type MoK\a
_diffrn_radiation_wavelength 0.71073
_diffrn_reflns_av_R_equivalents 0.0359
_diffrn_reflns_av_sigmaI/netI 0.0452
_diffrn_reflns_limit_h_max 21
_diffrn_reflns_limit_h_min -21
_diffrn_reflns_limit_k_max 33
_diffrn_reflns_limit_k_min -31
_diffrn_reflns_limit_l_max 36
_diffrn_reflns_limit_l_min -35
_diffrn_reflns_number 165102
_diffrn_reflns_theta_full 39.28
_diffrn_reflns_theta_max 39.28
_diffrn_reflns_theta_min 1.03
_diffrn_standards_decay_% 0
_diffrn_standards_interval_count 0
_diffrn_standards_interval_time 0
_diffrn_standards_number 0
_exptl_absorpt_coefficient_mu 22.971
_exptl_absorpt_correction_T_max 0.4602
_exptl_absorpt_correction_T_min 0.0658
_exptl_absorpt_correction_type multi-scan
_exptl_absorpt_process_details 'SADABS (Sheldrick, V2.10)'
_exptl_crystal_colour pink
_exptl_crystal_density_diffrn 3.899
_exptl_crystal_density_method 'not measured'
_exptl_crystal_description parallelepiped
_exptl_crystal_F_000 4826
_exptl_crystal_size_max 0.26
_exptl_crystal_size_mid 0.08
_exptl_crystal_size_min 0.04
_refine_diff_density_max 3.237
_refine_diff_density_min -3.802
_refine_diff_density_rms 0.784
_refine_ls_extinction_method none
_refine_ls_goodness_of_fit_ref 1.044
_refine_ls_hydrogen_treatment mixed
_refine_ls_matrix_type full
_refine_ls_number_parameters 1251
_refine_ls_number_reflns 49428
_refine_ls_number_restraints 0
_refine_ls_restrained_S_all 1.044
_refine_ls_R_factor_all 0.0530
_refine_ls_R_factor_gt 0.0308
_refine_ls_shift/su_max 0.004
_refine_ls_shift/su_mean 0.000
_refine_ls_structure_factor_coef Fsqd
_refine_ls_weighting_details 'calc w=1/[\s^2^(Fo^2^)+(0.0553P)^2^+0.0000P] where P=(Fo^2^+2Fc^2^)/3'
_refine_ls_weighting_scheme calc
_refine_ls_wR_factor_gt 0.0806
_refine_ls_wR_factor_ref 0.0993
_reflns_number_gt 36530
_reflns_number_total 49428
_reflns_threshold_expression >2sigma(I)
_cod_data_source_file ic0486769si20040929_110920_2.cif
_cod_data_source_block 1Co-K
_cod_depositor_comments
;
The following automatic conversions were performed:
'_symmetry_cell_setting' value 'Triclinic' changed to 'triclinic'
according to '/home/saulius/struct/CIF-dictionaries/cif_core.dic'
dictionary named 'cif_core.dic' version 2.4.1 from 2010-06-29.

Automatic conversion script
Id: cif_fix_enum 1527 2010-12-29 10:47:43Z saulius 
;
_cod_database_code 4308730

loop_
_symmetry_equiv_pos_as_xyz
'x, y, z'
'-x, -y, -z'

loop_
_atom_site_label
_atom_site_type_symbol
_atom_site_fract_x
_atom_site_fract_y
_atom_site_fract_z
_atom_site_U_iso_or_equiv
_atom_site_adp_type
_atom_site_occupancy
_atom_site_symmetry_multiplicity
_atom_site_calc_flag
_atom_site_refinement_flags
_atom_site_disorder_assembly
_atom_site_disorder_group
W1 W 0.597507(15) 0.413292(11) 0.327946(9) 0.01724(3) Uani 1 1 d . . .
W2 W 0.640967(15) 0.498816(11) 0.161606(10) 0.01748(4) Uani 1 1 d . . .
W3 W 0.846713(14) 0.441628(11) 0.250871(9) 0.01689(3) Uani 1 1 d . . .
W4 W 1.002113(14) 0.324267(11) 0.126853(9) 0.01656(3) Uani 1 1 d . . .
W5 W 0.802868(15) 0.385393(12) 0.039621(9) 0.01828(4) Uani 1 1 d . . .
W6 W 0.525076(14) 0.353674(12) 0.123991(10) 0.01885(4) Uani 1 1 d . . .
W7 W 0.481539(14) 0.267851(11) 0.285450(10) 0.01751(4) Uani 1 1 d . . .
W8 W 0.706172(13) 0.208548(11) 0.386839(9) 0.01499(3) Uani 1 1 d . . .
W9 W 0.950213(13) 0.234834(11) 0.310716(9) 0.01459(3) Uani 1 1 d . . .
W10 W 1.039281(13) 0.025286(10) 0.348409(9) 0.01339(3) Uani 1 1 d . . .
W11 W 0.789683(13) 0.003947(10) 0.420485(9) 0.01426(3) Uani 1 1 d . . .
W12 W 0.637985(14) -0.077063(12) 0.336744(10) 0.01829(4) Uani 1 1 d . . .
W13 W 0.757080(15) -0.142735(12) 0.204997(10) 0.01913(4) Uani 1 1 d . . .
W14 W 1.044849(15) -0.128289(12) 0.132032(9) 0.01791(4) Uani 1 1 d . . .
W15 W 1.177252(14) -0.045775(12) 0.198498(9) 0.01787(4) Uani 1 1 d . . .
W16 W 1.119826(14) -0.183709(11) 0.368463(9) 0.01560(3) Uani 1 1 d . . .
W17 W 0.862176(14) -0.202274(11) 0.435878(9) 0.01620(3) Uani 1 1 d . . .
W18 W 0.985044(15) -0.264695(11) 0.298465(10) 0.01814(4) Uani 1 1 d . . .
Co1A Co 0.97202(6) 0.04847(5) 0.12801(4) 0.02244(15) Uani 0.90 1 d P . .
Co1B Co 0.7024(6) 0.0267(5) 0.2006(4) 0.0283(15) Uani 0.10 1 d P . .
Si1 Si 0.74215(9) 0.30590(7) 0.21490(6) 0.0124(2) Uani 1 1 d . . .
Si2 Si 0.91136(9) -0.06908(7) 0.28053(6) 0.0121(2) Uani 1 1 d . . .
O1 O 0.5210(3) 0.4451(2) 0.39631(19) 0.0287(8) Uani 1 1 d . . .
O2 O 0.5104(3) 0.3637(2) 0.30814(18) 0.0209(7) Uani 1 1 d . . .
O3 O 0.5676(3) 0.5013(2) 0.25615(17) 0.0200(6) Uani 1 1 d . . .
O4 O 0.6721(3) 0.31420(19) 0.37631(17) 0.0185(6) Uani 1 1 d . . .
O5 O 0.7336(3) 0.4444(2) 0.32768(17) 0.0205(7) Uani 1 1 d . . .
O6 O 0.7159(2) 0.38833(19) 0.23400(16) 0.0153(6) Uani 1 1 d . . .
O7 O 0.5867(3) 0.5916(2) 0.1208(2) 0.0269(8) Uani 1 1 d . . .
O8 O 0.5448(3) 0.4475(2) 0.15423(18) 0.0216(7) Uani 1 1 d . . .
O9 O 0.7429(3) 0.4696(2) 0.09538(18) 0.0209(7) Uani 1 1 d . . .
O10 O 0.7625(3) 0.5210(2) 0.19606(17) 0.0192(6) Uani 1 1 d . . .
O11 O 0.9299(3) 0.4913(2) 0.2672(2) 0.0263(8) Uani 1 1 d . . .
O12 O 0.9307(3) 0.4052(2) 0.18103(17) 0.0189(6) Uani 1 1 d . . .
O13 O 0.9011(3) 0.33636(19) 0.30852(17) 0.0183(6) Uani 1 1 d . . .
O14 O 1.1253(3) 0.3529(2) 0.11181(19) 0.0275(8) Uani 1 1 d . . .
O15 O 1.0351(3) 0.2465(2) 0.0920(2) 0.0259(8) Uani 1 1 d . . .
O16 O 0.9410(3) 0.3973(2) 0.05164(18) 0.0222(7) Uani 1 1 d . . .
O17 O 1.0048(3) 0.2584(2) 0.21863(17) 0.0197(6) Uani 1 1 d . . .
O18 O 0.8282(3) 0.31246(19) 0.14460(16) 0.0163(6) Uani 1 1 d . . .
O19 O 0.7877(3) 0.4577(2) -0.03414(18) 0.0265(8) Uani 1 1 d . . .
O20 O 0.8522(3) 0.3055(2) 0.00818(19) 0.0274(8) Uani 1 1 d . . .
O21 O 0.6596(3) 0.3692(2) 0.06740(17) 0.0231(7) Uani 1 1 d . . .
O22 O 0.5276(3) 0.2655(2) 0.1105(2) 0.0279(8) Uani 1 1 d . . .
O23 O 0.4367(3) 0.4145(2) 0.0696(2) 0.0299(9) Uani 1 1 d . . .
O24 O 0.4240(3) 0.3410(2) 0.20768(17) 0.0201(7) Uani 1 1 d . . .
O25 O 0.6285(2) 0.2900(2) 0.20633(17) 0.0173(6) Uani 1 1 d . . .
O26 O 0.4865(3) 0.1872(2) 0.2607(2) 0.0252(7) Uani 1 1 d . . .
O27 O 0.3616(3) 0.2702(2) 0.34309(19) 0.0267(8) Uani 1 1 d . . .
O28 O 0.5838(3) 0.2180(2) 0.34688(18) 0.0198(7) Uani 1 1 d . . .
O29 O 0.6552(3) 0.1827(2) 0.47214(17) 0.0227(7) Uani 1 1 d . . .
O30 O 0.7511(3) 0.10766(19) 0.37347(17) 0.0178(6) Uani 1 1 d . . .
O31 O 0.8531(3) 0.2042(2) 0.39459(16) 0.0172(6) Uani 1 1 d . . .
O32 O 0.7930(2) 0.24209(18) 0.27772(15) 0.0144(6) Uani 1 1 d . . .
O33 O 1.0628(3) 0.2189(2) 0.34911(18) 0.0218(7) Uani 1 1 d . . .
O34 O 0.9778(3) 0.12555(19) 0.30700(16) 0.0167(6) Uani 1 1 d . . .
O35 O 1.1332(3) 0.0460(2) 0.38405(17) 0.0196(6) Uani 1 1 d . . .
O36 O 1.1190(3) 0.0101(2) 0.26672(16) 0.0166(6) Uani 1 1 d . . .
O37 O 1.0808(3) -0.08426(19) 0.38506(17) 0.0176(6) Uani 1 1 d . . .
O38 O 0.9264(2) 0.02255(19) 0.42770(15) 0.0147(6) Uani 1 1 d . . .
O39 O 0.9022(2) -0.00479(19) 0.31966(15) 0.0147(6) Uani 1 1 d . . .
O40 O 0.7184(3) 0.0119(2) 0.49847(17) 0.0206(7) Uani 1 1 d . . .
O41 O 0.6887(3) -0.0186(2) 0.38078(18) 0.0197(6) Uani 1 1 d . . .
O42 O 0.8468(3) -0.10212(19) 0.44837(17) 0.0177(6) Uani 1 1 d . . .
O43 O 0.5262(3) -0.0994(2) 0.39638(19) 0.0261(8) Uani 1 1 d . . .
O44 O 0.5797(3) 0.0038(2) 0.27915(19) 0.0255(8) Uani 1 1 d . . .
O45 O 0.6470(3) -0.1471(2) 0.28464(18) 0.0222(7) Uani 1 1 d . . .
O46 O 0.7406(3) -0.1651(2) 0.39582(17) 0.0193(6) Uani 1 1 d . . .
O47 O 0.7936(2) -0.0704(2) 0.26500(16) 0.0166(6) Uani 1 1 d . . .
O48 O 0.7207(3) -0.2088(2) 0.1758(2) 0.0298(9) Uani 1 1 d . . .
O49 O 0.6952(3) -0.0563(2) 0.1544(2) 0.0266(8) Uani 1 1 d . . .
O50 O 0.8980(3) -0.1356(2) 0.15089(18) 0.0225(7) Uani 1 1 d . . .
O51 O 0.8531(3) -0.2284(2) 0.27020(18) 0.0223(7) Uani 1 1 d . . .
O52 O 1.0976(3) -0.1835(2) 0.07561(19) 0.0272(8) Uani 1 1 d . . .
O53 O 1.0192(3) -0.0355(2) 0.07579(18) 0.0243(7) Uani 1 1 d . . .
O54 O 1.1817(3) -0.1161(2) 0.14817(18) 0.0210(7) Uani 1 1 d . . .
O55 O 1.0564(3) -0.2144(2) 0.21701(17) 0.0211(7) Uani 1 1 d . . .
O56 O 0.9976(2) -0.05536(19) 0.20986(15) 0.0151(6) Uani 1 1 d . . .
O57 O 1.3142(3) -0.0468(3) 0.18877(19) 0.0280(8) Uani 1 1 d . . .
O58 O 1.1344(3) 0.0353(2) 0.13307(18) 0.0236(7) Uani 1 1 d . . .
O59 O 1.1751(3) -0.1358(2) 0.28079(17) 0.0185(6) Uani 1 1 d . . .
O60 O 1.2333(3) -0.2184(2) 0.40737(19) 0.0244(7) Uani 1 1 d . . .
O61 O 1.0142(3) -0.2149(2) 0.44817(17) 0.0183(6) Uani 1 1 d . . .
O62 O 1.1119(3) -0.2696(2) 0.34090(17) 0.0196(6) Uani 1 1 d . . .
O63 O 0.9564(2) -0.15250(19) 0.33014(16) 0.0155(6) Uani 1 1 d . . .
O64 O 0.8119(3) -0.2496(2) 0.51716(18) 0.0253(7) Uani 1 1 d . . .
O65 O 0.9099(3) -0.2841(2) 0.39420(17) 0.0199(6) Uani 1 1 d . . .
O66 O 1.0142(4) -0.3567(2) 0.2906(2) 0.0306(9) Uani 1 1 d . . .
O67 O 0.8117(4) 0.0573(3) 0.1254(2) 0.0384(10) Uani 1 1 d . . .
O68 O 0.9906(4) 0.1406(3) 0.0407(2) 0.0370(10) Uani 1 1 d . . .
K1A K 0.70704(11) 0.11492(9) 0.24919(7) 0.0315(3) Uani 0.90 1 d P . .
O1A O 0.70704(11) 0.11492(9) 0.24919(7) 0.0315(3) Uani 0.10 1 d P . .
K1B K 0.9257(3) 0.1308(2) 0.18457(17) 0.0318(7) Uani 0.10 1 d P . .
O1B O 0.9257(3) 0.1308(2) 0.18457(17) 0.0318(7) Uani 0.90 1 d P . .
K3 K 0.99510(9) 0.11659(6) 0.47910(5) 0.02188(19) Uani 1 1 d . . .
K4 K 0.68907(9) 0.08850(8) 0.59791(6) 0.0282(2) Uani 1 1 d . . .
K5 K 0.28255(12) 0.39112(10) 0.00847(7) 0.0426(3) Uani 1 1 d . . .
K6 K 0.42288(12) 0.19249(11) 0.47826(8) 0.0440(4) Uani 1 1 d . . .
K7 K 0.83302(13) -0.03888(11) 0.01812(8) 0.0466(4) Uani 1 1 d . . .
K8 K 0.10448(14) 0.49097(11) 0.15942(8) 0.0516(4) Uani 1 1 d . . .
K9 K 0.40222(15) 0.56479(10) 0.07282(10) 0.0530(4) Uani 1 1 d . . .
K10 K 0.27939(14) 0.15009(12) 0.32871(15) 0.0805(8) Uani 1 1 d . . .
K11 K 0.1297(2) 0.34815(13) 0.36167(12) 0.0738(6) Uani 1 1 d . . .
K12 K 0.6340(3) 0.32958(16) 0.51161(13) 0.0920(9) Uani 1 1 d . . .
K13 K 0.8368(4) 0.6475(3) 0.2157(3) 0.0476(12) Uani 0.50 1 d P . .
K14 K 0.8416(9) 0.6478(6) 0.1799(9) 0.106(6) Uani 0.25 1 d P . .
K15 K 0.9200(4) 0.4613(3) 0.4665(3) 0.0737(12) Uani 0.50 1 d P . .
K16 K 0.5704(6) 0.7398(3) 0.1315(4) 0.101(2) Uani 0.50 1 d P . .
K17 K 0.7261(5) 0.1962(3) 0.0552(3) 0.0973(18) Uani 0.50 1 d P . .
K18 K 0.9012(6) 0.5804(4) 0.4907(3) 0.109(2) Uani 0.50 1 d P . .
K19 K 1.312(4) 0.108(2) 0.0086(19) 0.38(3) Uani 0.25 1 d P . .
O1W O 0.3617(4) 0.0214(3) 0.2867(3) 0.0443(12) Uani 1 1 d . . .
O2W O 0.0701(5) 0.4437(4) -0.0713(3) 0.0637(17) Uani 1 1 d . . .
O3W O 0.7028(5) 0.6846(4) 0.3667(3) 0.073(2) Uani 1 1 d . . .
O4W O 0.4403(5) 0.0750(4) 0.4218(3) 0.0698(19) Uani 1 1 d . . .
O5W O 0.2939(5) 0.7345(4) 0.2223(3) 0.0656(18) Uani 1 1 d . . .
O6W O 0.0469(8) 0.4940(3) 0.3688(4) 0.100(3) Uani 1 1 d . . .
O7W O 0.5502(7) 0.1009(4) 0.1472(3) 0.081(2) Uani 1 1 d . . .
O8W O 0.6313(7) 0.4636(5) 0.5323(4) 0.095(3) Uani 1 1 d . . .
O9W O 0.7612(7) 0.5204(5) 0.4129(4) 0.085(2) Uani 1 1 d . . .
O10W O 0.8269(8) 0.4226(4) 0.5826(5) 0.104(3) Uani 1 1 d . . .
O11W O 0.6173(7) 0.6416(4) 0.2645(4) 0.086(2) Uani 1 1 d . . .
O12W O 0.4174(7) 0.3221(5) 0.5095(4) 0.097(3) Uani 1 1 d . . .
O13W O 0.0549(9) 0.6510(5) 0.1389(4) 0.113(3) Uani 1 1 d . . .
O14W O 0.2931(7) 0.4935(5) 0.2038(5) 0.105(3) Uani 1 1 d . . .
O15W O 0.2921(6) 0.4071(5) 0.3984(4) 0.091(3) Uani 1 1 d . . .
O16W O 0.6870(8) 0.0954(5) -0.0142(4) 0.105(3) Uani 1 1 d . . .
O17W O 0.8971(9) 0.3429(4) 0.4482(3) 0.108(4) Uani 1 1 d . . .
O18W O 0.4328(6) -0.1629(5) 0.2938(4) 0.096(3) Uani 1 1 d . . .
O19W O 0.4768(7) 0.0897(10) 0.0326(6) 0.178(7) Uani 1 1 d . . .
O20W O 0.3064(10) 0.7044(6) 0.0931(6) 0.150(5) Uani 1 1 d . . .
O21W O 0.468(3) 0.2536(14) -0.0044(14) 0.171(14) Uani 0.50 1 d P . .
O22W O 0.3466(9) 0.5727(8) 0.2818(7) 0.069(4) Uani 0.50 1 d P . .
O23W O 0.5628(16) 0.3164(9) 0.6475(7) 0.110(7) Uani 0.50 1 d P . .
O24W O 1.5170(9) -0.0725(12) 0.1033(7) 0.104(7) Uani 0.50 1 d P . .
O25W O 0.496(6) 0.254(2) -0.1819(18) 0.44(5) Uani 0.50 1 d P . .
O26W O 1.2116(12) 0.1542(8) 0.1942(8) 0.082(4) Uani 0.50 1 d P . .
O27W O 0.2062(13) 0.3096(11) -0.0673(13) 0.139(10) Uani 0.50 1 d P . .
O28W O 0.378(2) 0.2432(11) 0.052(2) 0.27(3) Uani 0.50 1 d P . .
O29W O 0.2014(6) 0.3388(6) 0.2347(4) 0.112(4) Uani 1 1 d . . .
O30W O 1.263(2) 0.1460(15) 0.1046(12) 0.152(9) Uiso 0.50 1 d P . .
O31W O 1.279(2) 0.2161(15) 0.2013(12) 0.146(8) Uiso 0.50 1 d P . .

loop_
_atom_site_aniso_label
_atom_site_aniso_U_11
_atom_site_aniso_U_22
_atom_site_aniso_U_33
_atom_site_aniso_U_23
_atom_site_aniso_U_13
_atom_site_aniso_U_12
W1 0.01995(7) 0.01378(8) 0.01592(8) -0.00380(6) -0.00021(6) -0.00194(6)
W2 0.02063(7) 0.01289(8) 0.01648(8) -0.00066(6) -0.00410(6) -0.00180(6)
W3 0.01999(7) 0.01416(8) 0.01745(8) -0.00413(6) -0.00315(6) -0.00482(6)
W4 0.01663(7) 0.01721(8) 0.01405(8) -0.00191(6) -0.00067(5) -0.00429(6)
W5 0.02041(7) 0.02002(9) 0.01280(8) -0.00146(7) -0.00282(6) -0.00437(6)
W6 0.01858(7) 0.02008(9) 0.01745(8) -0.00171(7) -0.00592(6) -0.00425(6)
W7 0.01451(7) 0.01721(9) 0.01877(8) -0.00124(7) -0.00252(6) -0.00384(6)
W8 0.01604(7) 0.01358(8) 0.01281(7) -0.00100(6) -0.00138(5) -0.00213(6)
W9 0.01536(7) 0.01435(8) 0.01337(7) -0.00144(6) -0.00368(5) -0.00310(6)
W10 0.01424(6) 0.01319(8) 0.01315(7) -0.00341(6) -0.00285(5) -0.00289(5)
W11 0.01496(6) 0.01369(8) 0.01375(7) -0.00343(6) -0.00163(5) -0.00288(6)
W12 0.01464(7) 0.02110(9) 0.02059(9) -0.00600(7) -0.00326(6) -0.00503(6)
W13 0.02110(8) 0.02060(9) 0.01855(9) -0.00587(7) -0.00535(6) -0.00633(7)
W14 0.02144(8) 0.01958(9) 0.01365(8) -0.00606(7) -0.00257(6) -0.00374(6)
W15 0.01683(7) 0.02264(9) 0.01486(8) -0.00643(7) 0.00044(6) -0.00584(6)
W16 0.01679(7) 0.01343(8) 0.01583(8) -0.00291(6) -0.00520(6) -0.00044(6)
W17 0.01956(7) 0.01356(8) 0.01438(8) -0.00085(6) -0.00283(6) -0.00458(6)
W18 0.02521(8) 0.01246(8) 0.01717(8) -0.00371(7) -0.00580(6) -0.00244(6)
Co1A 0.0252(3) 0.0218(4) 0.0203(4) -0.0052(3) -0.0043(3) -0.0043(3)
Co1B 0.030(3) 0.026(4) 0.028(4) -0.004(3) -0.006(3) -0.007(3)
Si1 0.0137(4) 0.0109(5) 0.0112(5) -0.0009(4) -0.0012(4) -0.0028(4)
Si2 0.0134(4) 0.0116(5) 0.0108(5) -0.0016(4) -0.0022(4) -0.0032(4)
O1 0.035(2) 0.0220(19) 0.0229(19) -0.0076(15) 0.0059(15) -0.0017(16)
O2 0.0221(15) 0.0162(16) 0.0217(17) -0.0020(13) -0.0034(12) -0.0024(12)
O3 0.0243(15) 0.0128(15) 0.0197(16) -0.0027(13) -0.0029(12) -0.0003(12)
O4 0.0242(15) 0.0124(15) 0.0172(15) -0.0018(12) -0.0022(12) -0.0041(12)
O5 0.0297(17) 0.0166(16) 0.0166(16) -0.0044(13) -0.0031(12) -0.0072(13)
O6 0.0179(13) 0.0129(15) 0.0144(14) -0.0029(12) -0.0026(10) -0.0024(11)
O7 0.0308(18) 0.0166(18) 0.0275(19) -0.0009(15) -0.0051(15) 0.0002(14)
O8 0.0241(15) 0.0185(17) 0.0209(17) -0.0020(14) -0.0043(12) -0.0053(13)
O9 0.0217(15) 0.0190(17) 0.0200(16) -0.0019(14) -0.0042(12) -0.0033(13)
O10 0.0228(15) 0.0136(15) 0.0202(16) -0.0021(13) -0.0034(12) -0.0048(12)
O11 0.0336(19) 0.0220(19) 0.029(2) -0.0065(16) -0.0086(15) -0.0127(15)
O12 0.0222(14) 0.0171(16) 0.0186(16) -0.0043(13) -0.0028(12) -0.0069(12)
O13 0.0226(15) 0.0121(15) 0.0190(16) -0.0020(12) -0.0047(12) -0.0024(12)
O14 0.0215(16) 0.033(2) 0.0266(19) -0.0030(17) 0.0014(13) -0.0129(15)
O15 0.0309(18) 0.0203(19) 0.0260(19) -0.0070(15) -0.0038(14) -0.0037(15)
O16 0.0212(15) 0.0228(18) 0.0188(16) 0.0014(14) -0.0027(12) -0.0063(13)
O17 0.0199(14) 0.0178(17) 0.0170(15) 0.0004(13) -0.0037(11) -0.0013(12)
O18 0.0192(13) 0.0152(15) 0.0145(14) -0.0027(12) -0.0047(11) -0.0031(11)
O19 0.0311(18) 0.028(2) 0.0179(17) 0.0004(15) -0.0062(14) -0.0061(15)
O20 0.0307(18) 0.031(2) 0.0211(18) -0.0085(16) -0.0071(14) -0.0018(16)
O21 0.0228(15) 0.032(2) 0.0140(15) -0.0039(14) -0.0045(12) -0.0065(14)
O22 0.0324(19) 0.026(2) 0.028(2) -0.0097(17) -0.0063(15) -0.0076(16)
O23 0.0276(18) 0.033(2) 0.029(2) -0.0006(17) -0.0147(15) -0.0048(16)
O24 0.0169(14) 0.0207(17) 0.0198(16) -0.0020(13) -0.0045(11) -0.0010(12)
O25 0.0164(13) 0.0178(16) 0.0183(15) -0.0044(13) -0.0030(11) -0.0045(12)
O26 0.0249(16) 0.0206(18) 0.030(2) -0.0046(15) -0.0063(14) -0.0057(14)
O27 0.0201(15) 0.031(2) 0.0255(19) -0.0031(16) -0.0015(13) -0.0070(14)
O28 0.0169(13) 0.0175(16) 0.0229(17) -0.0018(13) -0.0041(12) -0.0029(12)
O29 0.0265(16) 0.0223(18) 0.0147(15) -0.0035(14) 0.0010(12) -0.0019(14)
O30 0.0178(13) 0.0148(15) 0.0198(16) -0.0034(13) -0.0044(11) -0.0016(11)
O31 0.0193(14) 0.0183(16) 0.0136(14) -0.0021(12) -0.0036(11) -0.0048(12)
O32 0.0164(12) 0.0130(14) 0.0108(13) 0.0003(11) -0.0021(10) -0.0018(11)
O33 0.0206(15) 0.0226(18) 0.0237(17) -0.0037(14) -0.0105(12) -0.0037(13)
O34 0.0184(13) 0.0129(15) 0.0165(15) -0.0015(12) -0.0017(11) -0.0028(11)
O35 0.0223(15) 0.0215(18) 0.0172(15) -0.0047(13) -0.0069(12) -0.0054(13)
O36 0.0205(14) 0.0173(16) 0.0119(14) -0.0053(12) -0.0001(11) -0.0039(12)
O37 0.0221(14) 0.0144(15) 0.0159(15) -0.0036(12) -0.0034(11) -0.0034(12)
O38 0.0158(12) 0.0160(15) 0.0127(14) -0.0033(12) -0.0043(10) -0.0027(11)
O39 0.0173(13) 0.0147(15) 0.0127(14) -0.0030(12) -0.0038(10) -0.0037(11)
O40 0.0237(15) 0.0202(17) 0.0153(15) -0.0036(13) 0.0001(12) -0.0037(13)
O41 0.0187(14) 0.0196(17) 0.0227(17) -0.0071(14) -0.0061(12) -0.0027(12)
O42 0.0211(14) 0.0140(15) 0.0198(16) -0.0047(13) -0.0060(12) -0.0036(12)
O43 0.0189(15) 0.036(2) 0.0246(18) -0.0044(16) -0.0025(13) -0.0120(15)
O44 0.0237(16) 0.026(2) 0.0255(19) -0.0020(16) -0.0072(13) -0.0063(14)
O45 0.0222(15) 0.0256(19) 0.0219(17) -0.0073(15) -0.0007(12) -0.0118(14)
O46 0.0197(14) 0.0183(17) 0.0196(16) -0.0008(13) -0.0054(11) -0.0062(12)
O47 0.0169(13) 0.0188(16) 0.0167(15) -0.0059(13) -0.0049(11) -0.0044(12)
O48 0.035(2) 0.029(2) 0.034(2) -0.0135(18) -0.0090(16) -0.0124(17)
O49 0.0314(18) 0.0217(19) 0.0268(19) -0.0022(16) -0.0119(15) -0.0042(15)
O50 0.0263(16) 0.0253(19) 0.0176(16) -0.0063(14) -0.0039(12) -0.0066(14)
O51 0.0243(16) 0.0236(19) 0.0203(17) -0.0040(14) -0.0073(12) -0.0061(14)
O52 0.0314(19) 0.029(2) 0.0223(18) -0.0117(16) -0.0050(14) -0.0016(16)
O53 0.0304(18) 0.0229(19) 0.0192(17) -0.0049(15) -0.0030(13) -0.0058(15)
O54 0.0201(14) 0.0248(19) 0.0200(16) -0.0102(14) -0.0020(12) -0.0034(13)
O55 0.0251(16) 0.0201(17) 0.0167(16) -0.0035(13) -0.0032(12) -0.0038(13)
O56 0.0177(13) 0.0166(15) 0.0111(13) -0.0038(12) -0.0012(10) -0.0040(11)
O57 0.0200(15) 0.039(2) 0.0246(19) -0.0094(17) 0.0003(13) -0.0069(15)
O58 0.0286(17) 0.0242(19) 0.0189(17) -0.0065(15) -0.0015(13) -0.0074(14)
O59 0.0206(14) 0.0158(16) 0.0175(15) -0.0040(13) -0.0019(11) -0.0021(12)
O60 0.0252(16) 0.0224(19) 0.0246(18) -0.0036(15) -0.0116(13) 0.0007(14)
O61 0.0200(14) 0.0146(15) 0.0197(16) -0.0031(13) -0.0067(11) -0.0009(12)
O62 0.0243(15) 0.0149(16) 0.0212(17) -0.0066(13) -0.0066(12) -0.0018(12)
O63 0.0184(13) 0.0124(14) 0.0140(14) -0.0010(12) -0.0040(10) -0.0016(11)
O64 0.0319(18) 0.0222(19) 0.0194(17) -0.0010(14) -0.0031(14) -0.0073(15)
O65 0.0249(15) 0.0134(15) 0.0196(16) -0.0018(13) -0.0032(12) -0.0039(12)
O66 0.046(2) 0.0146(18) 0.033(2) -0.0068(16) -0.0113(17) -0.0027(16)
O67 0.035(2) 0.029(2) 0.053(3) -0.005(2) -0.0139(19) -0.0083(18)
O68 0.044(2) 0.036(3) 0.030(2) -0.0061(19) -0.0114(18) -0.004(2)
K1A 0.0337(6) 0.0303(7) 0.0311(7) -0.0089(6) -0.0047(5) -0.0063(5)
O1A 0.0337(6) 0.0303(7) 0.0311(7) -0.0089(6) -0.0047(5) -0.0063(5)
K1B 0.0446(19) 0.0276(18) 0.0248(16) -0.0088(14) -0.0066(13) -0.0066(14)
O1B 0.0446(19) 0.0276(18) 0.0248(16) -0.0088(14) -0.0066(13) -0.0066(14)
K3 0.0308(5) 0.0201(5) 0.0160(4) -0.0053(4) -0.0085(4) -0.0022(4)
K4 0.0259(5) 0.0310(6) 0.0282(6) -0.0046(5) -0.0067(4) -0.0082(4)
K5 0.0410(7) 0.0503(10) 0.0312(7) 0.0004(6) 0.0002(5) -0.0183(7)
K6 0.0368(7) 0.0568(10) 0.0328(7) -0.0035(7) 0.0001(5) -0.0141(7)
K7 0.0443(8) 0.0547(10) 0.0347(8) -0.0057(7) -0.0013(6) -0.0107(7)
K8 0.0453(8) 0.0623(12) 0.0404(8) -0.0057(8) 0.0061(6) -0.0191(8)
K9 0.0556(9) 0.0414(9) 0.0637(11) -0.0021(8) -0.0333(8) -0.0057(7)
K10 0.0316(8) 0.0461(11) 0.169(2) -0.0397(14) -0.0017(10) -0.0147(7)
K11 0.1076(19) 0.0543(13) 0.0614(13) -0.0106(10) -0.0150(12) -0.0231(12)
K12 0.127(2) 0.0750(17) 0.0745(15) -0.0370(14) -0.0508(15) 0.0323(16)
K13 0.049(2) 0.0182(15) 0.085(3) -0.0180(18) -0.034(2) 0.0023(14)
K14 0.064(6) 0.020(4) 0.215(17) -0.050(8) 0.060(9) -0.021(4)
K15 0.073(3) 0.053(3) 0.100(4) -0.024(3) -0.022(2) -0.009(2)
K16 0.127(5) 0.048(3) 0.159(6) -0.033(4) -0.088(5) -0.009(3)
K17 0.084(4) 0.068(3) 0.132(5) -0.029(3) 0.003(3) -0.014(3)
K18 0.146(6) 0.075(4) 0.101(4) -0.013(3) -0.032(4) -0.016(4)
K19 0.57(7) 0.33(4) 0.42(5) -0.07(4) -0.17(5) -0.33(5)
O1W 0.035(2) 0.048(3) 0.047(3) -0.001(2) -0.010(2) -0.014(2)
O2W 0.074(4) 0.052(4) 0.059(4) -0.012(3) 0.021(3) -0.033(3)
O3W 0.063(4) 0.080(5) 0.066(4) 0.019(4) -0.019(3) -0.037(4)
O4W 0.069(4) 0.046(4) 0.085(5) -0.019(3) 0.021(3) -0.020(3)
O5W 0.065(4) 0.064(4) 0.056(4) -0.018(3) -0.017(3) 0.018(3)
O6W 0.185(9) 0.027(3) 0.104(6) -0.001(3) -0.107(6) 0.005(4)
O7W 0.104(6) 0.044(4) 0.067(4) 0.003(3) -0.005(4) 0.007(4)
O8W 0.100(6) 0.079(6) 0.091(5) -0.048(5) 0.012(4) 0.020(4)
O9W 0.117(7) 0.091(6) 0.076(5) -0.049(4) -0.014(4) -0.041(5)
O10W 0.144(8) 0.046(4) 0.121(7) -0.004(5) -0.064(6) -0.001(5)
O11W 0.116(7) 0.056(4) 0.090(5) -0.037(4) 0.017(5) -0.030(4)
O12W 0.106(7) 0.082(6) 0.106(6) -0.035(5) 0.015(5) -0.040(5)
O13W 0.163(9) 0.108(7) 0.086(6) -0.056(5) 0.035(6) -0.072(7)
O14W 0.080(6) 0.104(7) 0.124(7) -0.042(6) -0.035(5) 0.022(5)
O15W 0.068(5) 0.093(6) 0.129(7) -0.065(5) 0.010(4) -0.023(4)
O16W 0.110(7) 0.107(7) 0.103(7) -0.045(6) -0.041(5) 0.014(6)
O17W 0.241(11) 0.032(3) 0.045(4) -0.008(3) -0.048(5) 0.006(5)
O18W 0.050(4) 0.126(8) 0.107(6) -0.013(6) -0.015(4) -0.028(4)
O19W 0.061(5) 0.39(2) 0.147(9) -0.174(12) 0.015(5) -0.060(9)
O20W 0.184(12) 0.117(8) 0.148(9) -0.061(7) -0.101(9) 0.071(8)
O21W 0.25(3) 0.107(18) 0.20(3) -0.016(17) -0.20(3) 0.01(2)
O22W 0.030(5) 0.085(10) 0.084(9) -0.030(8) -0.012(5) 0.017(5)
O23W 0.159(17) 0.059(9) 0.067(9) -0.024(8) 0.044(10) 0.014(10)
O24W 0.028(5) 0.24(2) 0.060(8) -0.067(11) 0.000(5) -0.025(9)
O25W 0.99(15) 0.14(3) 0.15(3) 0.00(3) -0.07(6) -0.10(6)
O26W 0.078(10) 0.048(8) 0.107(12) -0.008(8) -0.034(9) 0.013(7)
O27W 0.080(11) 0.129(15) 0.28(3) -0.166(18) -0.092(14) 0.037(10)
O28W 0.21(3) 0.045(10) 0.65(8) -0.06(2) -0.34(4) 0.019(14)
O29W 0.054(4) 0.211(11) 0.074(5) -0.016(6) -0.026(4) -0.048(5)

loop_
_atom_type_symbol
_atom_type_description
_atom_type_scat_dispersion_real
_atom_type_scat_dispersion_imag
_atom_type_scat_source
O O 0.0106 0.0060 'International Tables Vol C Tables 4.2.6.8 and 6.1.1.4'
Si Si 0.0817 0.0704 'International Tables Vol C Tables 4.2.6.8 and 6.1.1.4'
Co Co 0.3494 0.9721 'International Tables Vol C Tables 4.2.6.8 and 6.1.1.4'
W W -0.8490 6.8722 'International Tables Vol C Tables 4.2.6.8 and 6.1.1.4'
K K 0.2009 0.2494 'International Tables Vol C Tables 4.2.6.8 and 6.1.1.4'

loop_
_geom_angle_atom_site_label_1
_geom_angle_atom_site_label_2
_geom_angle_atom_site_label_3
_geom_angle
_geom_angle_site_symmetry_1
_geom_angle_site_symmetry_3
_geom_angle_publ_flag
O1 W1 O2 103.46(18) . . ?
O1 W1 O3 100.35(17) . . ?
O2 W1 O3 94.14(16) . . ?
O1 W1 O4 99.59(17) . . ?
O2 W1 O4 87.47(15) . . ?
O3 W1 O4 159.03(14) . . ?
O1 W1 O5 97.83(18) . . ?
O2 W1 O5 157.80(15) . . ?
O3 W1 O5 88.11(15) . . ?
O4 W1 O5 82.82(14) . . ?
O1 W1 O6 169.63(16) . . ?
O2 W1 O6 86.15(14) . . ?
O3 W1 O6 74.73(13) . . ?
O4 W1 O6 84.54(13) . . ?
O5 W1 O6 73.13(13) . . ?
O1 W1 K12 53.50(14) . . ?
O2 W1 K12 108.77(12) . . ?
O3 W1 K12 148.01(11) . . ?
O4 W1 K12 47.90(11) . . ?
O5 W1 K12 79.05(11) . . ?
O6 W1 K12 127.40(9) . . ?
O7 W2 O9 102.08(17) . . ?
O7 W2 O8 101.74(18) . . ?
O9 W2 O8 94.67(16) . . ?
O7 W2 O3 97.45(16) . . ?
O9 W2 O3 158.15(15) . . ?
O8 W2 O3 90.83(15) . . ?
O7 W2 O10 98.14(17) . . ?
O9 W2 O10 87.08(15) . . ?
O8 W2 O10 159.19(15) . . ?
O3 W2 O10 80.50(14) . . ?
O7 W2 O6 167.05(16) . . ?
O9 W2 O6 86.31(14) . . ?
O8 W2 O6 87.22(14) . . ?
O3 W2 O6 72.83(12) . . ?
O10 W2 O6 72.18(12) . . ?
O7 W2 K5 50.50(13) . 2_665 ?
O9 W2 K5 51.63(12) . 2_665 ?
O8 W2 K5 104.93(11) . 2_665 ?
O3 W2 K5 146.13(10) . 2_665 ?
O10 W2 K5 92.42(10) . 2_665 ?
O6 W2 K5 136.43(8) . 2_665 ?
O7 W2 K9 52.51(14) . . ?
O9 W2 K9 99.83(11) . . ?
O8 W2 K9 49.38(12) . . ?
O3 W2 K9 99.80(10) . . ?
O10 W2 K9 150.61(10) . . ?
O6 W2 K9 136.36(8) . . ?
K5 W2 K9 70.85(4) 2_665 . ?
O11 W3 O12 102.10(17) . . ?
O11 W3 O10 99.52(17) . . ?
O12 W3 O10 94.87(15) . . ?
O11 W3 O5 99.68(17) . . ?
O12 W3 O5 156.26(15) . . ?
O10 W3 O5 90.73(15) . . ?
O11 W3 O13 99.61(16) . . ?
O12 W3 O13 83.87(15) . . ?
O10 W3 O13 160.67(14) . . ?
O5 W3 O13 83.29(14) . . ?
O11 W3 O6 171.79(16) . . ?
O12 W3 O6 84.91(13) . . ?
O10 W3 O6 75.41(13) . . ?
O5 W3 O6 74.20(13) . . ?
O13 W3 O6 85.27(13) . . ?
O11 W3 K8 48.78(14) . 1_655 ?
O12 W3 K8 53.91(11) . 1_655 ?
O10 W3 K8 95.16(11) . 1_655 ?
O5 W3 K8 148.45(11) . 1_655 ?
O13 W3 K8 99.54(10) . 1_655 ?
O6 W3 K8 137.23(8) . 1_655 ?
O11 W3 K13 48.31(15) . . ?
O12 W3 K13 110.51(14) . . ?
O10 W3 K13 51.98(12) . . ?
O5 W3 K13 91.06(13) . . ?
O13 W3 K13 146.07(11) . . ?
O6 W3 K13 125.35(10) . . ?
K8 W3 K13 69.02(8) 1_655 . ?
O11 W3 K14 54.7(3) . . ?
O12 W3 K14 100.7(2) . . ?
O10 W3 K14 44.9(3) . . ?
O5 W3 K14 99.5(2) . . ?
O13 W3 K14 154.3(3) . . ?
O6 W3 K14 120.2(3) . . ?
K8 W3 K14 65.00(16) 1_655 . ?
K13 W3 K14 11.4(3) . . ?
O14 W4 O15 102.68(19) . . ?
O14 W4 O16 97.86(17) . . ?
O15 W4 O16 96.84(17) . . ?
O14 W4 O17 100.32(16) . . ?
O15 W4 O17 91.97(17) . . ?
O16 W4 O17 157.53(14) . . ?
O14 W4 O12 90.36(16) . . ?
O15 W4 O12 166.16(16) . . ?
O16 W4 O12 85.78(15) . . ?
O17 W4 O12 81.03(14) . . ?
O14 W4 O18 168.27(17) . . ?
O15 W4 O18 87.53(15) . . ?
O16 W4 O18 74.95(13) . . ?
O17 W4 O18 84.87(13) . . ?
O12 W4 O18 80.00(12) . . ?
O14 W4 K1B 132.58(15) . . ?
O15 W4 K1B 46.52(14) . . ?
O16 W4 K1B 117.90(12) . . ?
O17 W4 K1B 56.19(12) . . ?
O12 W4 K1B 120.49(11) . . ?
O18 W4 K1B 58.95(10) . . ?
O14 W4 K8 44.27(14) . 1_655 ?
O15 W4 K8 146.90(13) . 1_655 ?
O16 W4 K8 88.00(12) . 1_655 ?
O17 W4 K8 95.85(11) . 1_655 ?
O12 W4 K8 46.49(9) . 1_655 ?
O18 W4 K8 125.13(9) . 1_655 ?
K1B W4 K8 152.04(6) . 1_655 ?
O19 W5 O20 101.96(19) . . ?
O19 W5 O21 100.26(17) . . ?
O20 W5 O21 95.47(18) . . ?
O19 W5 O16 97.76(17) . . ?
O20 W5 O16 96.54(17) . . ?
O21 W5 O16 155.74(15) . . ?
O19 W5 O9 88.06(16) . . ?
O20 W5 O9 169.97(16) . . ?
O21 W5 O9 82.08(15) . . ?
O16 W5 O9 82.44(15) . . ?
O19 W5 O18 166.86(16) . . ?
O20 W5 O18 89.68(15) . . ?
O21 W5 O18 84.48(13) . . ?
O16 W5 O18 74.60(13) . . ?
O9 W5 O18 80.42(13) . . ?
O19 W5 K9 50.37(13) . 2_665 ?
O20 W5 K9 85.27(13) . 2_665 ?
O21 W5 K9 54.81(11) . 2_665 ?
O16 W5 K9 147.30(11) . 2_665 ?
O9 W5 K9 101.02(10) . 2_665 ?
O18 W5 K9 138.09(8) . 2_665 ?
O19 W5 K17 118.88(17) . . ?
O20 W5 K17 40.59(16) . . ?
O21 W5 K17 57.34(15) . . ?
O16 W5 K17 125.48(15) . . ?
O9 W5 K17 133.23(13) . . ?
O18 W5 K17 74.01(13) . . ?
K9 W5 K17 75.38(10) 2_665 . ?
O19 W5 K5 43.50(14) . 2_665 ?
O20 W5 K5 145.32(13) . 2_665 ?
O21 W5 K5 94.49(12) . 2_665 ?
O16 W5 K5 87.49(12) . 2_665 ?
O9 W5 K5 44.71(10) . 2_665 ?
O18 W5 K5 124.34(9) . 2_665 ?
K9 W5 K5 73.72(4) 2_665 2_665 ?
K17 W5 K5 146.87(10) . 2_665 ?
O23 W6 O22 101.4(2) . . ?
O23 W6 O21 99.18(17) . . ?
O22 W6 O21 96.02(18) . . ?
O23 W6 O24 98.67(17) . . ?
O22 W6 O24 96.30(17) . . ?
O21 W6 O24 155.83(14) . . ?
O23 W6 O8 90.34(17) . . ?
O22 W6 O8 168.30(16) . . ?
O21 W6 O8 81.79(15) . . ?
O24 W6 O8 81.94(14) . . ?
O23 W6 O25 169.55(17) . . ?
O22 W6 O25 87.74(16) . . ?
O21 W6 O25 84.81(13) . . ?
O24 W6 O25 74.98(12) . . ?
O8 W6 O25 80.63(13) . . ?
O23 W6 K9 42.12(15) . . ?
O22 W6 K9 143.48(13) . . ?
O21 W6 K9 91.86(12) . . ?
O24 W6 K9 90.53(11) . . ?
O8 W6 K9 48.22(10) . . ?
O25 W6 K9 128.56(9) . . ?
O23 W6 K17 115.71(18) . . ?
O22 W6 K17 40.47(16) . . ?
O21 W6 K17 57.23(15) . . ?
O24 W6 K17 126.93(14) . . ?
O8 W6 K17 133.20(13) . . ?
O25 W6 K17 74.59(13) . . ?
K9 W6 K17 142.00(10) . . ?
O23 W6 K9 53.72(14) . 2_665 ?
O22 W6 K9 88.99(13) . 2_665 ?
O21 W6 K9 48.47(10) . 2_665 ?
O24 W6 K9 152.36(10) . 2_665 ?
O8 W6 K9 97.93(10) . 2_665 ?
O25 W6 K9 132.47(8) . 2_665 ?
K9 W6 K9 70.05(5) . 2_665 ?
K17 W6 K9 72.60(10) . 2_665 ?
O26 W7 O27 101.09(18) . . ?
O26 W7 O28 94.13(17) . . ?
O27 W7 O28 99.79(16) . . ?
O26 W7 O24 96.92(17) . . ?
O27 W7 O24 97.76(16) . . ?
O28 W7 O24 157.03(14) . . ?
O26 W7 O2 168.15(15) . . ?
O27 W7 O2 90.07(16) . . ?
O28 W7 O2 79.91(14) . . ?
O24 W7 O2 85.38(14) . . ?
O26 W7 O25 88.57(15) . . ?
O27 W7 O25 168.68(16) . . ?
O28 W7 O25 85.22(13) . . ?
O24 W7 O25 75.02(13) . . ?
O2 W7 O25 80.77(13) . . ?
O26 W7 K10 51.33(13) . . ?
O27 W7 K10 50.10(14) . . ?
O28 W7 K10 105.84(11) . . ?
O24 W7 K10 96.77(11) . . ?
O2 W7 K10 140.11(10) . . ?
O25 W7 K10 138.38(9) . . ?
O26 W7 K1A 47.76(12) . . ?
O27 W7 K1A 133.92(14) . . ?
O28 W7 K1A 58.93(11) . . ?
O24 W7 K1A 116.42(11) . . ?
O2 W7 K1A 120.95(9) . . ?
O25 W7 K1A 57.29(9) . . ?
K10 W7 K1A 93.76(4) . . ?
O26 W7 K6 100.53(13) . . ?
O27 W7 K6 47.63(13) . . ?
O28 W7 K6 52.19(10) . . ?
O24 W7 K6 143.58(10) . . ?
O2 W7 K6 83.99(10) . . ?
O25 W7 K6 136.71(8) . . ?
K10 W7 K6 70.80(5) . . ?
K1A W7 K6 98.84(4) . . ?
O29 W8 O4 96.68(16) . . ?
O29 W8 O28 101.63(16) . . ?
O4 W8 O28 88.84(15) . . ?
O29 W8 O31 98.42(16) . . ?
O4 W8 O31 91.45(15) . . ?
O28 W8 O31 159.78(14) . . ?
O29 W8 O30 97.47(16) . . ?
O4 W8 O30 165.76(14) . . ?
O28 W8 O30 86.68(15) . . ?
O31 W8 O30 88.13(14) . . ?
O29 W8 O32 173.15(15) . . ?
O4 W8 O32 83.34(13) . . ?
O28 W8 O32 85.22(13) . . ?
O31 W8 O32 74.74(12) . . ?
O30 W8 O32 82.81(13) . . ?
O29 W8 K6 48.53(13) . . ?
O4 W8 K6 90.19(11) . . ?
O28 W8 K6 53.37(11) . . ?
O31 W8 K6 146.83(10) . . ?
O30 W8 K6 97.93(10) . . ?
O32 W8 K6 138.28(8) . . ?
O29 W8 K12 52.18(14) . . ?
O4 W8 K12 46.87(11) . . ?
O28 W8 K12 109.69(12) . . ?
O31 W8 K12 84.80(11) . . ?
O30 W8 K12 147.06(11) . . ?
O32 W8 K12 125.64(10) . . ?
K6 W8 K12 72.43(6) . . ?
O29 W8 K1A 128.82(13) . . ?
O4 W8 K1A 124.22(11) . . ?
O28 W8 K1A 55.66(11) . . ?
O31 W8 K1A 108.70(10) . . ?
O30 W8 K1A 43.25(10) . . ?
O32 W8 K1A 55.32(8) . . ?
K6 W8 K1A 97.52(3) . . ?
K12 W8 K1A 165.08(5) . . ?
O33 W9 O13 98.08(16) . . ?
O33 W9 O17 103.63(16) . . ?
O13 W9 O17 91.77(15) . . ?
O33 W9 O31 95.31(15) . . ?
O13 W9 O31 91.63(15) . . ?
O17 W9 O31 160.08(14) . . ?
O33 W9 O34 92.48(16) . . ?
O13 W9 O34 169.35(14) . . ?
O17 W9 O34 87.03(14) . . ?
O31 W9 O34 86.03(14) . . ?
O33 W9 O32 170.07(14) . . ?
O13 W9 O32 85.76(13) . . ?
O17 W9 O32 85.32(13) . . ?
O31 W9 O32 75.37(12) . . ?
O34 W9 O32 83.60(12) . . ?
O33 W9 K3 52.20(12) . . ?
O13 W9 K3 112.62(11) . . ?
O17 W9 K3 146.44(11) . . ?
O31 W9 K3 46.95(10) . . ?
O34 W9 K3 73.04(9) . . ?
O32 W9 K3 117.87(8) . . ?
O33 W9 K1B 124.97(14) . . ?
O13 W9 K1B 128.39(12) . . ?
O17 W9 K1B 54.56(12) . . ?
O31 W9 K1B 109.07(11) . . ?
O34 W9 K1B 43.70(11) . . ?
O32 W9 K1B 56.97(10) . . ?
K3 W9 K1B 115.99(6) . . ?
O33 W9 K11 39.41(13) . 1_655 ?
O13 W9 K11 59.47(11) . 1_655 ?
O17 W9 K11 95.90(11) . 1_655 ?
O31 W9 K11 102.72(10) . 1_655 ?
O34 W9 K11 131.17(10) . 1_655 ?
O32 W9 K11 145.22(9) . 1_655 ?
K3 W9 K11 78.71(4) . 1_655 ?
K1B W9 K11 146.45(7) . 1_655 ?
O35 W10 O36 102.25(15) . . ?
O35 W10 O34 97.26(16) . . ?
O36 W10 O34 92.25(14) . . ?
O35 W10 O38 95.34(15) . . ?
O36 W10 O38 161.35(14) . . ?
O34 W10 O38 91.62(14) . . ?
O35 W10 O37 94.10(16) . . ?
O36 W10 O37 86.21(14) . . ?
O34 W10 O37 168.60(14) . . ?
O38 W10 O37 86.41(14) . . ?
O35 W10 O39 170.50(14) . . ?
O36 W10 O39 86.88(13) . . ?
O34 W10 O39 84.84(13) . . ?
O38 W10 O39 75.31(12) . . ?
O37 W10 O39 83.79(13) . . ?
O35 W10 K3 51.07(12) . . ?
O36 W10 K3 148.35(10) . . ?
O34 W10 K3 77.11(10) . . ?
O38 W10 K3 50.12(9) . . ?
O37 W10 K3 109.74(10) . . ?
O39 W10 K3 121.01(8) . . ?
O35 W10 K3 81.49(12) . 2_756 ?
O36 W10 K3 129.33(11) . 2_756 ?
O34 W10 K3 137.94(10) . 2_756 ?
O38 W10 K3 47.16(10) . 2_756 ?
O37 W10 K3 43.31(10) . 2_756 ?
O39 W10 K3 90.73(8) . 2_756 ?
K3 W10 K3 69.62(3) . 2_756 ?
O35 W10 K1B 129.74(13) . . ?
O36 W10 K1B 60.79(12) . . ?
O34 W10 K1B 43.23(11) . . ?
O38 W10 K1B 111.76(10) . . ?
O37 W10 K1B 127.73(11) . . ?
O39 W10 K1B 57.17(10) . . ?
K3 W10 K1B 119.55(6) . . ?
K3 W10 K1B 147.36(6) 2_756 . ?
O35 W10 K4 47.68(12) . 2_756 ?
O36 W10 K4 78.19(10) . 2_756 ?
O34 W10 K4 138.65(10) . 2_756 ?
O38 W10 K4 110.16(9) . 2_756 ?
O37 W10 K4 51.97(10) . 2_756 ?
O39 W10 K4 133.68(9) . 2_756 ?
K3 W10 K4 90.22(3) . 2_756 ?
K3 W10 K4 67.56(3) 2_756 2_756 ?
K1B W10 K4 137.94(6) . 2_756 ?
O40 W11 O41 102.89(16) . . ?
O40 W11 O30 96.62(16) . . ?
O41 W11 O30 88.99(15) . . ?
O40 W11 O42 96.29(16) . . ?
O41 W11 O42 88.37(15) . . ?
O30 W11 O42 167.09(14) . . ?
O40 W11 O38 99.68(15) . . ?
O41 W11 O38 157.42(14) . . ?
O30 W11 O38 89.06(14) . . ?
O42 W11 O38 88.53(14) . . ?
O40 W11 O39 173.52(14) . . ?
O41 W11 O39 83.57(13) . . ?
O30 W11 O39 83.81(13) . . ?
O42 W11 O39 83.33(13) . . ?
O38 W11 O39 73.86(12) . . ?
O40 W11 K3 83.72(12) . 2_756 ?
O41 W11 K3 132.94(11) . 2_756 ?
O30 W11 K3 137.12(10) . 2_756 ?
O42 W11 K3 44.64(10) . 2_756 ?
O38 W11 K3 49.15(10) . 2_756 ?
O39 W11 K3 91.56(8) . 2_756 ?
O40 W11 K1A 126.33(12) . . ?
O41 W11 K1A 55.21(11) . . ?
O30 W11 K1A 43.24(10) . . ?
O42 W11 K1A 126.70(10) . . ?
O38 W11 K1A 110.57(10) . . ?
O39 W11 K1A 57.80(8) . . ?
K3 W11 K1A 148.90(3) 2_756 . ?
O43 W12 O44 101.87(18) . . ?
O43 W12 O45 98.60(17) . . ?
O44 W12 O45 96.26(17) . . ?
O43 W12 O41 99.10(16) . . ?
O44 W12 O41 93.10(17) . . ?
O45 W12 O41 157.80(14) . . ?
O43 W12 O46 90.38(16) . . ?
O44 W12 O46 167.02(15) . . ?
O45 W12 O46 85.97(15) . . ?
O41 W12 O46 80.62(14) . . ?
O43 W12 O47 169.85(17) . . ?
O44 W12 O47 86.96(15) . . ?
O45 W12 O47 75.23(13) . . ?
O41 W12 O47 85.25(13) . . ?
O46 W12 O47 81.24(12) . . ?
O43 W12 Co1B 142.5(2) . . ?
O44 W12 Co1B 41.1(2) . . ?
O45 W12 Co1B 83.72(19) . . ?
O41 W12 Co1B 90.30(19) . . ?
O46 W12 Co1B 127.03(18) . . ?
O47 W12 Co1B 45.90(18) . . ?
O43 W12 K1A 128.51(14) . . ?
O44 W12 K1A 45.37(12) . . ?
O45 W12 K1A 119.80(11) . . ?
O41 W12 K1A 56.27(11) . . ?
O46 W12 K1A 122.86(9) . . ?
O47 W12 K1A 61.46(9) . . ?
Co1B W12 K1A 36.13(16) . . ?
O43 W12 K6 41.52(13) . 2_656 ?
O44 W12 K6 139.84(13) . 2_656 ?
O45 W12 K6 104.06(11) . 2_656 ?
O41 W12 K6 80.91(11) . 2_656 ?
O46 W12 K6 50.69(9) . 2_656 ?
O47 W12 K6 131.42(9) . 2_656 ?
Co1B W12 K6 171.15(16) . 2_656 ?
K1A W12 K6 135.71(4) . 2_656 ?
O48 W13 O49 102.04(19) . . ?
O48 W13 O50 100.81(18) . . ?
O49 W13 O50 92.49(17) . . ?
O48 W13 O45 96.77(17) . . ?
O49 W13 O45 97.41(18) . . ?
O50 W13 O45 157.54(14) . . ?
O48 W13 O51 91.88(17) . . ?
O49 W13 O51 165.52(16) . . ?
O50 W13 O51 80.84(15) . . ?
O45 W13 O51 84.74(15) . . ?
O48 W13 O47 168.33(16) . . ?
O49 W13 O47 85.89(15) . . ?
O50 W13 O47 87.25(13) . . ?
O45 W13 O47 73.49(13) . . ?
O51 W13 O47 80.99(13) . . ?
O48 W13 Co1B 141.8(2) . . ?
O49 W13 Co1B 41.4(2) . . ?
O50 W13 Co1B 92.82(19) . . ?
O45 W13 Co1B 81.68(19) . . ?
O51 W13 Co1B 125.63(18) . . ?
O47 W13 Co1B 44.68(17) . . ?
O48 W13 K13 41.30(15) . 1_545 ?
O49 W13 K13 141.45(14) . 1_545 ?
O50 W13 K13 85.81(14) . 1_545 ?
O45 W13 K13 98.53(14) . 1_545 ?
O51 W13 K13 51.36(12) . 1_545 ?
O47 W13 K13 132.35(10) . 1_545 ?
Co1B W13 K13 176.86(16) . 1_545 ?
O48 W13 K7 87.03(14) . . ?
O49 W13 K7 48.66(14) . . ?
O50 W13 K7 50.05(11) . . ?
O45 W13 K7 145.60(12) . . ?
O51 W13 K7 129.43(10) . . ?
O47 W13 K7 104.64(9) . . ?
Co1B W13 K7 74.77(15) . . ?
K13 W13 K7 106.34(9) 1_545 . ?
O48 W13 K14 34.9(3) . 1_545 ?
O49 W13 K14 131.8(3) . 1_545 ?
O50 W13 K14 81.39(19) . 1_545 ?
O45 W13 K14 106.2(2) . 1_545 ?
O51 W13 K14 60.2(3) . 1_545 ?
O47 W13 K14 140.8(3) . 1_545 ?
Co1B W13 K14 171.2(3) . 1_545 ?
K13 W13 K14 10.4(3) 1_545 1_545 ?
K7 W13 K14 96.4(2) . 1_545 ?
O52 W14 O53 101.58(18) . . ?
O52 W14 O50 101.97(17) . . ?
O53 W14 O50 92.97(17) . . ?
O52 W14 O54 97.67(17) . . ?
O53 W14 O54 93.52(16) . . ?
O50 W14 O54 157.62(15) . . ?
O52 W14 O55 96.21(17) . . ?
O53 W14 O55 162.20(16) . . ?
O50 W14 O55 83.78(15) . . ?
O54 W14 O55 83.51(15) . . ?
O52 W14 O56 172.35(15) . . ?
O53 W14 O56 79.98(14) . . ?
O50 W14 O56 85.37(13) . . ?
O54 W14 O56 74.72(13) . . ?
O55 W14 O56 82.31(13) . . ?
O52 W14 K7 83.86(13) . . ?
O53 W14 K7 49.66(12) . . ?
O50 W14 K7 51.94(11) . . ?
O54 W14 K7 142.11(11) . . ?
O55 W14 K7 134.17(10) . . ?
O56 W14 K7 102.59(8) . . ?
O52 W14 K7 84.96(14) . 2_755 ?
O53 W14 K7 32.29(12) . 2_755 ?
O50 W14 K7 123.70(12) . 2_755 ?
O54 W14 K7 68.42(11) . 2_755 ?
O55 W14 K7 151.77(10) . 2_755 ?
O56 W14 K7 92.80(8) . 2_755 ?
K7 W14 K7 74.05(4) . 2_755 ?
O57 W15 O58 102.11(18) . . ?
O57 W15 O54 99.77(17) . . ?
O58 W15 O54 94.05(16) . . ?
O57 W15 O36 101.35(16) . . ?
O58 W15 O36 91.37(15) . . ?
O54 W15 O36 156.56(14) . . ?
O57 W15 O59 95.74(16) . . ?
O58 W15 O59 161.93(15) . . ?
O54 W15 O59 85.58(15) . . ?
O36 W15 O59 82.31(14) . . ?
O57 W15 O56 174.76(17) . . ?
O58 W15 O56 80.60(14) . . ?
O54 W15 O56 75.46(13) . . ?
O36 W15 O56 82.98(12) . . ?
O59 W15 O56 81.83(12) . . ?
O57 W15 K1B 129.62(16) . . ?
O58 W15 K1B 44.65(13) . . ?
O54 W15 K1B 116.11(12) . . ?
O36 W15 K1B 55.28(11) . . ?
O59 W15 K1B 119.94(10) . . ?
O56 W15 K1B 55.34(10) . . ?
O60 W16 O59 102.77(16) . . ?
O60 W16 O62 100.91(17) . . ?
O59 W16 O62 91.45(15) . . ?
O60 W16 O37 98.67(16) . . ?
O59 W16 O37 86.45(15) . . ?
O62 W16 O37 160.29(14) . . ?
O60 W16 O61 97.32(16) . . ?
O59 W16 O61 159.57(14) . . ?
O62 W16 O61 88.33(15) . . ?
O37 W16 O61 86.92(14) . . ?
O60 W16 O63 170.66(15) . . ?
O59 W16 O63 85.86(13) . . ?
O62 W16 O63 75.01(13) . . ?
O37 W16 O63 85.28(13) . . ?
O61 W16 O63 74.36(12) . . ?
O60 W16 K3 83.24(13) . 2_756 ?
O59 W16 K3 132.86(11) . 2_756 ?
O62 W16 K3 133.89(11) . 2_756 ?
O37 W16 K3 46.67(10) . 2_756 ?
O61 W16 K3 45.88(10) . 2_756 ?
O63 W16 K3 93.54(8) . 2_756 ?
O60 W16 K4 48.04(13) . 2_756 ?
O59 W16 K4 79.28(11) . 2_756 ?
O62 W16 K4 142.82(10) . 2_756 ?
O37 W16 K4 55.83(10) . 2_756 ?
O61 W16 K4 112.43(10) . 2_756 ?
O63 W16 K4 138.80(9) . 2_756 ?
K3 W16 K4 70.59(3) 2_756 2_756 ?
O64 W17 O46 102.40(16) . . ?
O64 W17 O65 100.50(17) . . ?
O46 W17 O65 93.54(15) . . ?
O64 W17 O42 99.94(16) . . ?
O46 W17 O42 87.25(15) . . ?
O65 W17 O42 158.87(14) . . ?
O64 W17 O61 98.67(16) . . ?
O46 W17 O61 158.34(14) . . ?
O65 W17 O61 87.49(14) . . ?
O42 W17 O61 84.20(14) . . ?
O64 W17 O63 170.56(15) . . ?
O46 W17 O63 86.15(13) . . ?
O65 W17 O63 74.70(13) . . ?
O42 W17 O63 84.30(13) . . ?
O61 W17 O63 73.24(12) . . ?
O64 W17 K6 50.89(13) . 2_656 ?
O46 W17 K6 53.05(11) . 2_656 ?
O65 W17 K6 111.82(11) . 2_656 ?
O42 W17 K6 85.43(10) . 2_656 ?
O61 W17 K6 145.25(10) . 2_656 ?
O63 W17 K6 138.31(8) . 2_656 ?
O64 W17 K3 85.47(13) . 2_756 ?
O46 W17 K3 131.97(12) . 2_756 ?
O65 W17 K3 132.04(10) . 2_756 ?
O42 W17 K3 44.90(10) . 2_756 ?
O61 W17 K3 44.77(10) . 2_756 ?
O63 W17 K3 91.80(8) . 2_756 ?
K6 W17 K3 108.53(3) 2_656 2_756 ?
O64 W17 K18 58.89(17) . 1_545 ?
O46 W17 K18 107.82(16) . 1_545 ?
O65 W17 K18 42.22(14) . 1_545 ?
O42 W17 K18 155.70(14) . 1_545 ?
O61 W17 K18 87.35(15) . 1_545 ?
O63 W17 K18 114.92(14) . 1_545 ?
K6 W17 K18 88.69(12) 2_656 1_545 ?
K3 W17 K18 116.25(11) 2_756 1_545 ?
O66 W18 O51 101.77(19) . . ?
O66 W18 O55 101.70(18) . . ?
O51 W18 O55 92.69(16) . . ?
O66 W18 O65 98.52(18) . . ?
O51 W18 O65 89.01(15) . . ?
O55 W18 O65 158.90(15) . . ?
O66 W18 O62 98.83(17) . . ?
O51 W18 O62 158.82(15) . . ?
O55 W18 O62 87.88(15) . . ?
O65 W18 O62 83.11(14) . . ?
O66 W18 O63 168.58(16) . . ?
O51 W18 O63 86.10(14) . . ?
O55 W18 O63 86.02(14) . . ?
O65 W18 O63 73.11(13) . . ?
O62 W18 O63 72.81(12) . . ?
O66 W18 K13 51.86(15) . 1_545 ?
O51 W18 K13 50.70(13) . 1_545 ?
O55 W18 K13 93.93(14) . 1_545 ?
O65 W18 K13 103.31(13) . 1_545 ?
O62 W18 K13 150.40(12) . 1_545 ?
O63 W18 K13 136.78(10) . 1_545 ?
O67 Co1A O58 177.79(18) . . ?
O67 Co1A O53 92.27(17) . . ?
O58 Co1A O53 86.86(15) . . ?
O67 Co1A O68 93.76(18) . . ?
O58 Co1A O68 88.35(17) . . ?
O53 Co1A O68 95.62(17) . . ?
O67 Co1A K1B 88.49(17) . . ?
O58 Co1A K1B 92.31(15) . . ?
O53 Co1A K1B 177.81(15) . . ?
O68 Co1A K1B 86.38(16) . . ?
O67 Co1A O56 99.58(16) . . ?
O58 Co1A O56 78.25(13) . . ?
O53 Co1A O56 77.63(13) . . ?
O68 Co1A O56 165.23(16) . . ?
K1B Co1A O56 100.22(13) . . ?
O67 Co1A K7 120.52(15) . 2_755 ?
O58 Co1A K7 60.31(10) . 2_755 ?
O53 Co1A K7 50.66(11) . 2_755 ?
O68 Co1A K7 55.17(13) . 2_755 ?
K1B Co1A K7 130.45(11) . 2_755 ?
O56 Co1A K7 111.72(9) . 2_755 ?
O67 Co1A K17 39.74(15) . . ?
O58 Co1A K17 142.47(14) . . ?
O53 Co1A K17 108.90(14) . . ?
O68 Co1A K17 57.12(15) . . ?
K1B Co1A K17 72.95(14) . . ?
O56 Co1A K17 137.42(12) . . ?
K7 Co1A K17 103.17(10) 2_755 . ?
O67 Co1A K1A 48.62(14) . . ?
O58 Co1A K1A 131.24(11) . . ?
O53 Co1A K1A 134.43(11) . . ?
O68 Co1A K1A 107.58(13) . . ?
K1B Co1A K1A 45.34(10) . . ?
O56 Co1A K1A 86.16(9) . . ?
K7 Co1A K1A 161.55(4) 2_755 . ?
K17 Co1A K1A 58.69(10) . . ?
O67 Co1B O44 175.0(5) . . ?
O67 Co1B O49 86.6(4) . . ?
O44 Co1B O49 96.6(4) . . ?
O67 Co1B O47 102.2(4) . . ?
O44 Co1B O47 82.1(3) . . ?
O49 Co1B O47 81.7(3) . . ?
O67 Co1B K1A 93.9(4) . . ?
O44 Co1B K1A 82.8(3) . . ?
O49 Co1B K1A 179.0(4) . . ?
O47 Co1B K1A 99.0(3) . . ?
O67 Co1B O7W 96.5(4) . . ?
O44 Co1B O7W 80.0(3) . . ?
O49 Co1B O7W 85.9(3) . . ?
O47 Co1B O7W 156.8(4) . . ?
K1A Co1B O7W 93.2(4) . . ?
O67 Co1B W12 150.0(4) . . ?
O44 Co1B W12 34.24(17) . . ?
O49 Co1B W12 89.2(3) . . ?
O47 Co1B W12 47.89(18) . . ?
K1A Co1B W12 90.8(3) . . ?
O7W Co1B W12 112.7(3) . . ?
O67 Co1B W13 96.7(3) . . ?
O44 Co1B W13 88.1(3) . . ?
O49 Co1B W13 33.54(17) . . ?
O47 Co1B W13 48.31(19) . . ?
K1A Co1B W13 147.1(3) . . ?
O7W Co1B W13 116.3(3) . . ?
W12 Co1B W13 65.37(17) . . ?
O67 Co1B K17 43.9(2) . . ?
O44 Co1B K17 131.4(4) . . ?
O49 Co1B K17 103.1(3) . . ?
O47 Co1B K17 144.1(3) . . ?
K1A Co1B K17 76.7(2) . . ?
O7W Co1B K17 58.1(3) . . ?
W12 Co1B K17 163.4(3) . . ?
W13 Co1B K17 130.4(3) . . ?
O67 Co1B K1B 49.2(2) . . ?
O44 Co1B K1B 129.1(3) . . ?
O49 Co1B K1B 130.9(3) . . ?
O47 Co1B K1B 87.5(2) . . ?
K1A Co1B K1B 49.90(17) . . ?
O7W Co1B K1B 115.3(3) . . ?
W12 Co1B K1B 117.5(2) . . ?
W13 Co1B K1B 120.1(2) . . ?
K17 Co1B K1B 62.18(17) . . ?
O32 Si1 O25 111.09(18) . . ?
O32 Si1 O18 111.63(17) . . ?
O25 Si1 O18 111.53(18) . . ?
O32 Si1 O6 106.82(17) . . ?
O25 Si1 O6 107.68(17) . . ?
O18 Si1 O6 107.84(17) . . ?
O32 Si1 K1A 61.10(12) . . ?
O25 Si1 K1A 60.29(13) . . ?
O18 Si1 K1A 100.44(13) . . ?
O6 Si1 K1A 151.72(12) . . ?
O32 Si1 K1B 60.53(13) . . ?
O25 Si1 K1B 99.52(14) . . ?
O18 Si1 K1B 61.75(14) . . ?
O6 Si1 K1B 152.76(13) . . ?
K1A Si1 K1B 46.89(6) . . ?
O39 Si2 O47 111.31(17) . . ?
O39 Si2 O56 110.80(17) . . ?
O47 Si2 O56 110.17(17) . . ?
O39 Si2 O63 108.18(17) . . ?
O47 Si2 O63 108.04(18) . . ?
O56 Si2 O63 108.23(17) . . ?
O39 Si2 K1B 58.90(13) . . ?
O47 Si2 K1B 98.00(14) . . ?
O56 Si2 K1B 62.58(14) . . ?
O63 Si2 K1B 153.90(13) . . ?
O39 Si2 K1A 58.02(12) . . ?
O47 Si2 K1A 61.79(13) . . ?
O56 Si2 K1A 101.08(13) . . ?
O63 Si2 K1A 150.64(12) . . ?
K1B Si2 K1A 45.41(6) . . ?
W1 O1 K12 99.63(17) . . ?
W1 O2 W7 151.9(2) . . ?
W1 O3 W2 118.38(17) . . ?
W8 O4 W1 147.1(2) . . ?
W8 O4 K12 104.37(15) . . ?
W1 O4 K12 101.58(14) . . ?
W3 O5 W1 118.56(17) . . ?
Si1 O6 W2 121.23(17) . . ?
Si1 O6 W3 123.52(17) . . ?
W2 O6 W3 93.39(12) . . ?
Si1 O6 W1 123.57(17) . . ?
W2 O6 W1 93.38(12) . . ?
W3 O6 W1 93.60(12) . . ?
W2 O7 K16 138.3(2) . . ?
W2 O7 K5 101.21(17) . 2_665 ?
K16 O7 K5 96.9(2) . 2_665 ?
W2 O7 K9 99.88(17) . . ?
K16 O7 K9 116.20(17) . . ?
K5 O7 K9 93.43(13) 2_665 . ?
W2 O8 W6 145.3(2) . . ?
W2 O8 K9 102.07(15) . . ?
W6 O8 K9 98.06(13) . . ?
W2 O9 W5 145.14(19) . . ?
W2 O9 K5 98.65(15) . 2_665 ?
W5 O9 K5 103.38(13) . 2_665 ?
W3 O10 W2 118.78(17) . . ?
W3 O10 K14 106.5(4) . . ?
W2 O10 K14 134.7(4) . . ?
W3 O10 K13 98.33(15) . . ?
W2 O10 K13 141.31(17) . . ?
K14 O10 K13 14.3(4) . . ?
W3 O11 K8 103.67(17) . 1_655 ?
W3 O11 K13 104.77(19) . . ?
K8 O11 K13 94.23(16) 1_655 . ?
W3 O11 K14 97.7(3) . . ?
K8 O11 K14 84.4(2) 1_655 . ?
K13 O11 K14 13.8(3) . . ?
W3 O12 W4 156.26(19) . . ?
W3 O12 K8 96.20(13) . 1_655 ?
W4 O12 K8 102.73(13) . 1_655 ?
W9 O13 W3 145.66(19) . . ?
W4 O14 K5 139.4(2) . 1_655 ?
W4 O14 K8 111.83(18) . 1_655 ?
K5 O14 K8 93.45(12) 1_655 1_655 ?
W4 O15 K1B 107.25(18) . . ?
W4 O16 W5 115.32(18) . . ?
W9 O17 W4 151.4(2) . . ?
W9 O17 K1B 96.70(14) . . ?
W4 O17 K1B 92.87(14) . . ?
Si1 O18 W4 128.25(18) . . ?
Si1 O18 W5 128.49(18) . . ?
W4 O18 W5 92.45(12) . . ?
Si1 O18 K1B 92.09(15) . . ?
W4 O18 K1B 84.80(12) . . ?
W5 O18 K1B 125.71(14) . . ?
W5 O19 K8 140.8(2) . 2_665 ?
W5 O19 K9 102.24(17) . 2_665 ?
K8 O19 K9 98.56(13) 2_665 2_665 ?
W5 O19 K5 112.58(18) . 2_665 ?
K8 O19 K5 94.14(13) 2_665 2_665 ?
K9 O19 K5 103.24(13) 2_665 2_665 ?
W5 O20 K17 115.1(2) . . ?
W5 O21 W6 160.5(2) . . ?
W5 O21 K9 94.54(13) . 2_665 ?
W6 O21 K9 103.31(14) . 2_665 ?
W5 O21 K17 93.30(17) . . ?
W6 O21 K17 93.03(17) . . ?
K9 O21 K17 94.60(16) 2_665 . ?
W6 O22 K17 115.0(2) . . ?
W6 O23 K5 133.1(2) . . ?
W6 O23 K9 112.99(19) . . ?
K5 O23 K9 111.45(14) . . ?
W6 O23 K9 100.39(17) . 2_665 ?
K5 O23 K9 89.62(12) . 2_665 ?
K9 O23 K9 95.34(13) . 2_665 ?
W6 O24 W7 115.08(16) . . ?
Si1 O25 W7 129.08(18) . . ?
Si1 O25 W6 127.89(19) . . ?
W7 O25 W6 92.26(11) . . ?
Si1 O25 K1A 92.74(15) . . ?
W7 O25 K1A 84.98(10) . . ?
W6 O25 K1A 125.13(13) . . ?
W7 O26 K1A 105.25(16) . . ?
W7 O26 K10 100.71(17) . . ?
K1A O26 K10 138.38(15) . . ?
W7 O27 K10 101.89(18) . . ?
W7 O27 K6 106.46(16) . . ?
K10 O27 K6 96.47(14) . . ?
W7 O27 K11 143.6(2) . . ?
K10 O27 K11 85.10(11) . . ?
K6 O27 K11 108.13(13) . . ?
W8 O28 W7 154.8(2) . . ?
W8 O28 K6 96.82(13) . . ?
W7 O28 K6 98.05(12) . . ?
W8 O28 K1A 94.69(13) . . ?
W7 O28 K1A 89.70(13) . . ?
K6 O28 K1A 133.50(13) . . ?
W8 O29 K4 146.58(19) . . ?
W8 O29 K6 105.29(16) . . ?
K4 O29 K6 101.41(12) . . ?
W8 O29 K12 101.33(17) . . ?
K4 O29 K12 95.13(12) . . ?
K6 O29 K12 96.58(12) . . ?
W11 O30 W8 142.42(19) . . ?
W11 O30 K1A 108.41(15) . . ?
W8 O30 K1A 107.82(14) . . ?
W8 O31 W9 116.76(16) . . ?
W8 O31 K3 136.21(16) . . ?
W9 O31 K3 101.50(13) . . ?
Si1 O32 W9 126.24(17) . . ?
Si1 O32 W8 126.06(17) . . ?
W9 O32 W8 93.00(11) . . ?
Si1 O32 K1A 91.93(14) . . ?
W9 O32 K1A 128.90(13) . . ?
W8 O32 K1A 87.78(10) . . ?
Si1 O32 K1B 93.47(15) . . ?
W9 O32 K1B 87.35(11) . . ?
W8 O32 K1B 127.43(14) . . ?
K1A O32 K1B 54.18(9) . . ?
W9 O33 K10 137.0(2) . 1_655 ?
W9 O33 K11 118.16(18) . 1_655 ?
K10 O33 K11 88.52(12) 1_655 1_655 ?
W9 O33 K3 99.85(15) . . ?
K10 O33 K3 98.77(12) 1_655 . ?
K11 O33 K3 113.59(13) 1_655 . ?
W10 O34 W9 144.60(18) . . ?
W10 O34 K1B 109.00(16) . . ?
W9 O34 K1B 105.80(15) . . ?
W10 O35 K3 100.13(15) . . ?
W10 O35 K10 131.17(18) . 1_655 ?
K3 O35 K10 99.43(12) . 1_655 ?
W10 O35 K4 106.72(16) . 2_756 ?
K3 O35 K4 130.49(13) . 2_756 ?
K10 O35 K4 93.21(11) 1_655 2_756 ?
W10 O36 W15 154.9(2) . . ?
W10 O36 K1B 90.01(13) . . ?
W15 O36 K1B 96.01(13) . . ?
W16 O37 W10 147.76(19) . . ?
W16 O37 K3 102.30(14) . 2_756 ?
W10 O37 K3 107.30(14) . 2_756 ?
W16 O37 K4 92.46(12) . 2_756 ?
W10 O37 K4 97.68(12) . 2_756 ?
K3 O37 K4 94.40(10) 2_756 2_756 ?
W11 O38 W10 117.18(15) . . ?
W11 O38 K3 136.93(15) . . ?
W10 O38 K3 96.58(12) . . ?
W11 O38 K3 100.18(13) . 2_756 ?
W10 O38 K3 102.78(13) . 2_756 ?
K3 O38 K3 97.21(10) . 2_756 ?
Si2 O39 W10 126.34(17) . . ?
Si2 O39 W11 125.13(17) . . ?
W10 O39 W11 93.49(11) . . ?
Si2 O39 K1B 95.33(15) . . ?
W10 O39 K1B 87.00(11) . . ?
W11 O39 K1B 126.16(14) . . ?
Si2 O39 K1A 96.66(13) . . ?
W10 O39 K1A 125.37(13) . . ?
W11 O39 K1A 84.84(9) . . ?
K1B O39 K1A 53.55(9) . . ?
W11 O40 K4 143.97(18) . . ?
W11 O41 W12 155.0(2) . . ?
W11 O41 K1A 95.25(13) . . ?
W12 O41 K1A 92.84(13) . . ?
W11 O42 W17 147.96(18) . . ?
W11 O42 K3 105.80(14) . 2_756 ?
W17 O42 K3 104.79(14) . 2_756 ?
W12 O43 K4 138.97(19) . 2_656 ?
W12 O43 K6 114.15(17) . 2_656 ?
K4 O43 K6 106.14(12) 2_656 2_656 ?
W12 O44 Co1B 104.7(3) . . ?
W12 O44 K1A 108.45(16) . . ?
Co1B O44 K1A 51.3(2) . . ?
W12 O45 W13 116.72(17) . . ?
W17 O46 W12 151.94(19) . . ?
W17 O46 K6 97.80(14) . 2_656 ?
W12 O46 K6 96.38(12) . 2_656 ?
Si2 O47 Co1B 121.8(3) . . ?
Si2 O47 W12 128.54(18) . . ?
Co1B O47 W12 86.2(2) . . ?
Si2 O47 W13 127.34(18) . . ?
Co1B O47 W13 87.0(2) . . ?
W12 O47 W13 92.83(11) . . ?
Si2 O47 K1A 92.70(14) . . ?
Co1B O47 K1A 41.1(2) . . ?
W12 O47 K1A 82.42(10) . . ?
W13 O47 K1A 127.98(12) . . ?
W13 O48 K13 113.8(2) . 1_545 ?
W13 O48 K14 123.9(4) . 1_545 ?
K13 O48 K14 15.4(4) 1_545 1_545 ?
W13 O48 K16 151.7(3) . 1_545 ?
K13 O48 K16 91.84(18) 1_545 1_545 ?
K14 O48 K16 83.8(4) 1_545 1_545 ?
W13 O49 Co1B 105.1(3) . . ?
W13 O49 K7 105.09(17) . . ?
Co1B O49 K7 111.7(3) . . ?
W14 O50 W13 157.1(2) . . ?
W14 O50 K7 98.42(14) . . ?
W13 O50 K7 100.25(14) . . ?
W18 O51 W13 147.2(2) . . ?
W18 O51 K13 100.85(17) . 1_545 ?
W13 O51 K13 95.01(14) . 1_545 ?
W14 O52 K17 142.4(2) . 2_755 ?
W14 O53 Co1A 111.76(18) . . ?
W14 O53 K7 127.28(19) . 2_755 ?
Co1A O53 K7 93.20(14) . 2_755 ?
W14 O53 K7 102.69(16) . . ?
Co1A O53 K7 108.15(15) . . ?
K7 O53 K7 112.73(13) 2_755 . ?
W15 O54 W14 118.00(17) . . ?
W18 O55 W14 146.8(2) . . ?
Si2 O56 Co1A 121.54(18) . . ?
Si2 O56 W15 126.54(17) . . ?
Co1A O56 W15 89.75(11) . . ?
Si2 O56 W14 126.86(18) . . ?
Co1A O56 W14 90.62(11) . . ?
W15 O56 W14 90.62(11) . . ?
Si2 O56 K1B 91.32(15) . . ?
Co1A O56 K1B 39.22(8) . . ?
W15 O56 K1B 89.35(12) . . ?
W14 O56 K1B 129.84(13) . . ?
W15 O58 Co1A 111.38(18) . . ?
W15 O58 K1B 110.94(16) . . ?
Co1A O58 K1B 44.57(10) . . ?
W15 O58 K7 124.66(18) . 2_755 ?
Co1A O58 K7 84.05(12) . 2_755 ?
K1B O58 K7 115.58(14) . 2_755 ?
W15 O58 K19 120.3(8) . . ?
Co1A O58 K19 124.6(7) . . ?
K1B O58 K19 122.5(8) . . ?
K7 O58 K19 51.2(4) 2_755 . ?
W16 O59 W15 152.64(19) . . ?
W16 O60 K12 153.2(2) . 2_756 ?
W16 O60 K4 105.12(17) . 2_756 ?
K12 O60 K4 100.60(13) 2_756 2_756 ?
W16 O61 W17 118.41(17) . . ?
W16 O61 K3 102.91(14) . 2_756 ?
W17 O61 K3 104.15(14) . 2_756 ?
W16 O62 W18 118.74(17) . . ?
Si2 O63 W16 123.54(17) . . ?
Si2 O63 W17 122.69(17) . . ?
W16 O63 W17 93.88(11) . . ?
Si2 O63 W18 122.45(17) . . ?
W16 O63 W18 93.27(12) . . ?
W17 O63 W18 92.73(12) . . ?
W17 O64 K11 144.0(2) . 2_656 ?
W17 O64 K6 101.92(16) . 2_656 ?
K11 O64 K6 114.02(14) 2_656 2_656 ?
W17 O64 K18 94.38(19) . 1_545 ?
K11 O64 K18 73.02(15) 2_656 1_545 ?
K6 O64 K18 115.42(19) 2_656 1_545 ?
W17 O65 W18 119.16(17) . . ?
W17 O65 K18 110.0(2) . 1_545 ?
W18 O65 K18 129.3(2) . 1_545 ?
W18 O66 K13 101.30(19) . 1_545 ?
Co1B O67 Co1A 127.1(3) . . ?
Co1B O67 K17 106.4(3) . . ?
Co1A O67 K17 111.1(2) . . ?
Co1B O67 K1B 100.8(3) . . ?
Co1A O67 K1B 46.89(12) . . ?
K17 O67 K1B 87.4(2) . . ?
Co1B O67 K1A 46.9(3) . . ?
Co1A O67 K1A 100.96(17) . . ?
K17 O67 K1A 84.84(19) . . ?
K1B O67 K1A 58.32(12) . . ?
Co1B O67 K7 108.6(3) . . ?
Co1A O67 K7 99.80(18) . . ?
K17 O67 K7 100.7(2) . . ?
K1B O67 K7 145.62(18) . . ?
K1A O67 K7 154.91(16) . . ?
Co1A O68 K7 87.89(16) . 2_755 ?
Co1A O68 K1B 46.83(11) . . ?
K7 O68 K1B 125.74(18) 2_755 . ?
Co1A O68 K17 90.00(19) . . ?
K7 O68 K17 141.2(2) 2_755 . ?
K1B O68 K17 76.98(18) . . ?
Co1B K1A O30 132.7(2) . . ?
Co1B K1A O44 45.9(2) . . ?
O30 K1A O44 103.39(11) . . ?
Co1B K1A O26 100.2(2) . . ?
O30 K1A O26 100.46(11) . . ?
O44 K1A O26 71.56(12) . . ?
Co1B K1A K1B 94.3(2) . . ?
O30 K1A K1B 92.08(10) . . ?
O44 K1A K1B 136.38(12) . . ?
O26 K1A K1B 145.57(12) . . ?
Co1B K1A O67 39.2(2) . . ?
O30 K1A O67 139.76(12) . . ?
O44 K1A O67 85.09(12) . . ?
O26 K1A O67 119.34(12) . . ?
K1B K1A O67 58.78(11) . . ?
Co1B K1A O25 130.5(2) . . ?
O30 K1A O25 96.13(10) . . ?
O44 K1A O25 126.85(11) . . ?
O26 K1A O25 56.36(10) . . ?
K1B K1A O25 90.70(10) . . ?
O67 K1A O25 110.10(11) . . ?
Co1B K1A O41 82.2(2) . . ?
O30 K1A O41 53.13(10) . . ?
O44 K1A O41 53.14(10) . . ?
O26 K1A O41 97.58(11) . . ?
K1B K1A O41 115.34(10) . . ?
O67 K1A O41 111.61(12) . . ?
O25 K1A O41 137.95(10) . . ?
Co1B K1A O32 158.4(2) . . ?
O30 K1A O32 56.58(9) . . ?
O44 K1A O32 155.14(11) . . ?
O26 K1A O32 96.13(10) . . ?
K1B K1A O32 64.50(9) . . ?
O67 K1A O32 119.60(11) . . ?
O25 K1A O32 50.78(8) . . ?
O41 K1A O32 109.68(9) . . ?
Co1B K1A O28 147.6(2) . . ?
O30 K1A O28 52.31(10) . . ?
O44 K1A O28 103.18(11) . . ?
O26 K1A O28 52.79(10) . . ?
K1B K1A O28 118.17(10) . . ?
O67 K1A O28 163.94(12) . . ?
O25 K1A O28 53.92(9) . . ?
O41 K1A O28 84.18(10) . . ?
O32 K1A O28 53.78(8) . . ?
Co1B K1A O39 86.2(2) . . ?
O30 K1A O39 55.93(9) . . ?
O44 K1A O39 92.63(10) . . ?
O26 K1A O39 148.61(11) . . ?
K1B K1A O39 62.85(9) . . ?
O67 K1A O39 84.78(11) . . ?
O25 K1A O39 137.80(9) . . ?
O41 K1A O39 52.50(8) . . ?
O32 K1A O39 87.26(9) . . ?
O28 K1A O39 108.24(9) . . ?
Co1A K1B O34 130.02(17) . . ?
Co1A K1B O15 99.01(15) . . ?
O34 K1B O15 102.00(15) . . ?
Co1A K1B K1A 103.20(14) . . ?
O34 K1B K1A 90.23(12) . . ?
O15 K1B K1A 138.14(16) . . ?
Co1A K1B O68 46.79(12) . . ?
O34 K1B O68 149.58(18) . . ?
O15 K1B O68 56.98(14) . . ?
K1A K1B O68 120.17(15) . . ?
Co1A K1B O67 44.62(12) . . ?
O34 K1B O67 141.40(18) . . ?
O15 K1B O67 116.54(16) . . ?
K1A K1B O67 62.90(12) . . ?
O68 K1B O67 63.08(15) . . ?
Co1A K1B O58 43.12(10) . . ?
O34 K1B O58 98.02(15) . . ?
O15 K1B O58 79.01(14) . . ?
K1A K1B O58 139.23(15) . . ?
O68 K1B O58 58.98(13) . . ?
O67 K1B O58 87.72(15) . . ?
Co1A K1B O17 143.50(17) . . ?
O34 K1B O17 53.39(11) . . ?
O15 K1B O17 52.25(11) . . ?
K1A K1B O17 113.29(13) . . ?
O68 K1B O17 109.15(16) . . ?
O67 K1B O17 160.83(17) . . ?
O58 K1B O17 103.37(14) . . ?
Co1A K1B O39 88.25(13) . . ?
O34 K1B O39 55.07(11) . . ?
O15 K1B O39 152.55(16) . . ?
K1A K1B O39 63.61(9) . . ?
O68 K1B O39 135.02(17) . . ?
O67 K1B O39 87.14(14) . . ?
O58 K1B O39 88.88(13) . . ?
O17 K1B O39 108.37(13) . . ?
Co1A K1B O32 164.41(17) . . ?
O34 K1B O32 56.25(11) . . ?
O15 K1B O32 92.63(13) . . ?
K1A K1B O32 61.32(9) . . ?
O68 K1B O32 137.34(17) . . ?
O67 K1B O32 120.47(16) . . ?
O58 K1B O32 150.99(15) . . ?
O17 K1B O32 51.98(10) . . ?
O39 K1B O32 86.11(11) . . ?
Co1A K1B O18 132.84(15) . . ?
O34 K1B O18 95.55(13) . . ?
O15 K1B O18 53.68(11) . . ?
K1A K1B O18 85.66(11) . . ?
O68 K1B O18 88.45(14) . . ?
O67 K1B O18 108.46(15) . . ?
O58 K1B O18 132.54(15) . . ?
O17 K1B O18 52.60(10) . . ?
O39 K1B O18 134.74(14) . . ?
O32 K1B O18 49.08(9) . . ?
O61 K3 O31 98.65(11) 2_756 . ?
O61 K3 O42 58.07(10) 2_756 2_756 ?
O31 K3 O42 150.44(11) . 2_756 ?
O61 K3 O38 158.76(10) 2_756 . ?
O31 K3 O38 72.48(10) . . ?
O42 K3 O38 135.66(11) 2_756 . ?
O61 K3 O37 58.92(10) 2_756 2_756 ?
O31 K3 O37 117.18(11) . 2_756 ?
O42 K3 O37 68.83(10) 2_756 2_756 ?
O38 K3 O37 107.19(10) . 2_756 ?
O61 K3 O35 142.02(11) 2_756 . ?
O31 K3 O35 95.90(10) . . ?
O42 K3 O35 94.27(10) 2_756 . ?
O38 K3 O35 59.15(10) . . ?
O37 K3 O35 139.47(11) 2_756 . ?
O61 K3 O38 99.68(10) 2_756 2_756 ?
O31 K3 O38 151.71(10) . 2_756 ?
O42 K3 O38 57.33(10) 2_756 2_756 ?
O38 K3 O38 82.80(10) . 2_756 ?
O37 K3 O38 57.11(10) 2_756 2_756 ?
O35 K3 O38 82.57(10) . 2_756 ?
O61 K3 O33 94.42(11) 2_756 . ?
O31 K3 O33 57.59(10) . . ?
O42 K3 O33 102.95(10) 2_756 . ?
O38 K3 O33 96.62(10) . . ?
O37 K3 O33 152.84(11) 2_756 . ?
O35 K3 O33 64.79(11) . . ?
O38 K3 O33 141.25(10) 2_756 . ?
O61 K3 W10 164.46(8) 2_756 . ?
O31 K3 W10 75.48(8) . . ?
O42 K3 W10 121.67(8) 2_756 . ?
O38 K3 W10 33.30(6) . . ?
O37 K3 W10 136.59(8) 2_756 . ?
O35 K3 W10 28.80(7) . . ?
O38 K3 W10 91.45(7) 2_756 . ?
O33 K3 W10 70.22(8) . . ?
O61 K3 W9 105.07(8) 2_756 . ?
O31 K3 W9 31.54(7) . . ?
O42 K3 W9 130.60(8) 2_756 . ?
O38 K3 W9 77.74(7) . . ?
O37 K3 W9 146.83(8) 2_756 . ?
O35 K3 W9 71.89(8) . . ?
O38 K3 W9 153.36(7) 2_756 . ?
O33 K3 W9 27.95(6) . . ?
W10 K3 W9 62.435(18) . . ?
O61 K3 W16 31.21(7) 2_756 2_756 ?
O31 K3 W16 100.50(8) . 2_756 ?
O42 K3 W16 69.58(8) 2_756 2_756 ?
O38 K3 W16 129.73(7) . 2_756 ?
O37 K3 W16 31.03(7) 2_756 2_756 ?
O35 K3 W16 163.22(8) . 2_756 ?
O38 K3 W16 84.65(7) 2_756 2_756 ?
O33 K3 W16 121.99(8) . 2_756 ?
W10 K3 W16 163.02(4) . 2_756 ?
W9 K3 W16 121.85(3) . 2_756 ?
O61 K3 W11 84.26(7) 2_756 2_756 ?
O31 K3 W11 174.27(8) . 2_756 ?
O42 K3 W11 29.56(7) 2_756 2_756 ?
O38 K3 W11 106.39(7) . 2_756 ?
O37 K3 W11 68.55(7) 2_756 2_756 ?
O35 K3 W11 78.90(7) . 2_756 ?
O38 K3 W11 30.67(6) 2_756 2_756 ?
O33 K3 W11 117.43(7) . 2_756 ?
W10 K3 W11 100.43(3) . 2_756 ?
W9 K3 W11 142.91(3) . 2_756 ?
W16 K3 W11 84.56(2) 2_756 2_756 ?
O43 K4 O1W 77.04(13) 2_656 2_656 ?
O43 K4 O29 78.35(12) 2_656 . ?
O1W K4 O29 153.09(13) 2_656 . ?
O43 K4 O40 86.12(12) 2_656 . ?
O1W K4 O40 101.31(14) 2_656 . ?
O29 K4 O40 66.21(11) . . ?
O43 K4 O60 119.25(13) 2_656 2_756 ?
O1W K4 O60 125.48(14) 2_656 2_756 ?
O29 K4 O60 76.66(11) . 2_756 ?
O40 K4 O60 129.48(11) . 2_756 ?
O43 K4 O35 130.55(12) 2_656 2_756 ?
O1W K4 O35 68.53(13) 2_656 2_756 ?
O29 K4 O35 122.28(11) . 2_756 ?
O40 K4 O35 67.85(10) . 2_756 ?
O60 K4 O35 109.58(10) 2_756 2_756 ?
O43 K4 O18W 70.83(16) 2_656 2_656 ?
O1W K4 O18W 71.2(2) 2_656 2_656 ?
O29 K4 O18W 110.37(19) . 2_656 ?
O40 K4 O18W 156.75(16) . 2_656 ?
O60 K4 O18W 67.85(17) 2_756 2_656 ?
O35 K4 O18W 125.38(17) 2_756 2_656 ?
O43 K4 O37 169.89(12) 2_656 2_756 ?
O1W K4 O37 98.23(12) 2_656 2_756 ?
O29 K4 O37 107.73(11) . 2_756 ?
O40 K4 O37 103.66(10) . 2_756 ?
O60 K4 O37 56.21(10) 2_756 2_756 ?
O35 K4 O37 53.42(9) 2_756 2_756 ?
O18W K4 O37 99.25(15) 2_656 2_756 ?
O43 K4 W16 141.08(10) 2_656 2_756 ?
O1W K4 W16 108.03(11) 2_656 2_756 ?
O29 K4 W16 97.93(9) . 2_756 ?
O40 K4 W16 128.27(8) . 2_756 ?
O60 K4 W16 26.84(7) 2_756 2_756 ?
O35 K4 W16 84.46(7) 2_756 2_756 ?
O18W K4 W16 74.54(14) 2_656 2_756 ?
O37 K4 W16 31.71(7) 2_756 2_756 ?
O43 K4 W10 149.80(10) 2_656 2_756 ?
O1W K4 W10 74.36(10) 2_656 2_756 ?
O29 K4 W10 126.95(8) . 2_756 ?
O40 K4 W10 90.08(8) . 2_756 ?
O60 K4 W10 85.81(8) 2_756 2_756 ?
O35 K4 W10 25.60(6) 2_756 2_756 ?
O18W K4 W10 108.19(15) 2_656 2_756 ?
O37 K4 W10 30.35(7) 2_756 2_756 ?
W16 K4 W10 59.621(18) 2_756 2_756 ?
O43 K4 K10 88.70(10) 2_656 2_656 ?
O1W K4 K10 38.94(13) 2_656 2_656 ?
O29 K4 K10 130.13(10) . 2_656 ?
O40 K4 K10 65.00(9) . 2_656 ?
O60 K4 K10 146.78(9) 2_756 2_656 ?
O35 K4 K10 42.60(7) 2_756 2_656 ?
O18W K4 K10 110.13(17) 2_656 2_656 ?
O37 K4 K10 93.11(8) 2_756 2_656 ?
W16 K4 K10 120.04(4) 2_756 2_656 ?
W10 K4 K10 62.77(3) 2_756 2_656 ?
O43 K4 K3 148.75(9) 2_656 . ?
O1W K4 K3 129.65(11) 2_656 . ?
O29 K4 K3 71.75(8) . . ?
O40 K4 K3 73.82(8) . . ?
O60 K4 K3 62.48(8) 2_756 . ?
O35 K4 K3 63.32(7) 2_756 . ?
O18W K4 K3 128.25(15) 2_656 . ?
O37 K4 K3 39.91(6) 2_756 . ?
W16 K4 K3 54.60(2) 2_756 . ?
W10 K4 K3 55.87(2) 2_756 . ?
K10 K4 K3 103.54(4) 2_656 . ?
O14 K5 O28W 83.6(10) 1_455 . ?
O14 K5 O23 103.83(13) 1_455 . ?
O28W K5 O23 83.1(4) . . ?
O14 K5 O7 161.03(14) 1_455 2_665 ?
O28W K5 O7 92.7(11) . 2_665 ?
O23 K5 O7 94.14(13) . 2_665 ?
O14 K5 O9 123.22(13) 1_455 2_665 ?
O28W K5 O9 150.6(11) . 2_665 ?
O23 K5 O9 99.68(12) . 2_665 ?
O7 K5 O9 57.99(11) 2_665 2_665 ?
O14 K5 O19 84.48(13) 1_455 2_665 ?
O28W K5 O19 148.2(8) . 2_665 ?
O23 K5 O19 71.37(12) . 2_665 ?
O7 K5 O19 107.35(12) 2_665 2_665 ?
O9 K5 O19 55.76(11) 2_665 2_665 ?
O14 K5 O27W 88.6(5) 1_455 . ?
O28W K5 O27W 74.4(7) . . ?
O23 K5 O27W 153.0(3) . . ?
O7 K5 O27W 72.5(5) 2_665 . ?
O9 K5 O27W 93.0(5) 2_665 . ?
O19 K5 O27W 134.6(3) 2_665 . ?
O14 K5 O21W 111.8(6) 1_455 . ?
O28W K5 O21W 28.1(10) . . ?
O23 K5 O21W 78.2(4) . . ?
O7 K5 O21W 65.7(6) 2_665 . ?
O9 K5 O21W 123.4(6) 2_665 . ?
O19 K5 O21W 148.3(5) 2_665 . ?
O27W K5 O21W 74.9(5) . . ?
O14 K5 O2W 79.09(13) 1_455 . ?
O28W K5 O2W 122.0(3) . . ?
O23 K5 O2W 154.84(16) . . ?
O7 K5 O2W 87.25(13) 2_665 . ?
O9 K5 O2W 60.07(12) 2_665 . ?
O19 K5 O2W 84.22(14) 2_665 . ?
O27W K5 O2W 50.4(3) . . ?
O21W K5 O2W 124.5(4) . . ?
O14 K5 W2 148.67(10) 1_455 2_665 ?
O28W K5 W2 120.9(11) . 2_665 ?
O23 K5 W2 98.63(9) . 2_665 ?
O7 K5 W2 28.30(8) 2_665 2_665 ?
O9 K5 W2 29.72(7) 2_665 2_665 ?
O19 K5 W2 82.30(8) 2_665 2_665 ?
O27W K5 W2 80.9(5) . 2_665 ?
O21W K5 W2 93.9(6) . 2_665 ?
O2W K5 W2 71.43(9) . 2_665 ?
O14 K5 W5 100.88(11) 1_455 2_665 ?
O28W K5 W5 167.3(3) . 2_665 ?
O23 K5 W5 84.29(10) . 2_665 ?
O7 K5 W5 86.72(9) 2_665 2_665 ?
O9 K5 W5 31.92(8) 2_665 2_665 ?
O19 K5 W5 23.92(7) 2_665 2_665 ?
O27W K5 W5 117.3(4) . 2_665 ?
O21W K5 W5 145.7(6) . 2_665 ?
O2W K5 W5 70.70(11) . 2_665 ?
W2 K5 W5 59.73(2) 2_665 2_665 ?
O14 K5 K8 46.25(10) 1_455 . ?
O28W K5 K8 115.5(11) . . ?
O23 K5 K8 75.48(10) . . ?
O7 K5 K8 147.92(10) 2_665 . ?
O9 K5 K8 93.34(9) 2_665 . ?
O19 K5 K8 40.62(8) 2_665 . ?
O27W K5 K8 127.8(4) . . ?
O21W K5 K8 137.8(4) . . ?
O2W K5 K8 90.10(11) . . ?
W2 K5 K8 122.10(5) 2_665 . ?
W5 K5 K8 62.37(4) 2_665 . ?
O12W K6 O4W 169.3(2) . . ?
O12W K6 O43 94.1(2) . 2_656 ?
O4W K6 O43 95.21(18) . 2_656 ?
O12W K6 O29 80.0(2) . . ?
O4W K6 O29 97.47(17) . . ?
O43 K6 O29 74.09(10) 2_656 . ?
O12W K6 O64 83.4(2) . 2_656 ?
O4W K6 O64 97.95(17) . 2_656 ?
O43 K6 O64 111.82(11) 2_656 2_656 ?
O29 K6 O64 162.85(13) . 2_656 ?
O12W K6 O27 94.3(2) . . ?
O4W K6 O27 76.63(18) . . ?
O43 K6 O27 171.34(13) 2_656 . ?
O29 K6 O27 109.48(11) . . ?
O64 K6 O27 67.16(10) 2_656 . ?
O12W K6 O46 83.95(19) . 2_656 ?
O4W K6 O46 105.67(15) . 2_656 ?
O43 K6 O46 56.32(10) 2_656 2_656 ?
O29 K6 O46 126.27(11) . 2_656 ?
O64 K6 O46 55.68(10) 2_656 2_656 ?
O27 K6 O46 122.67(11) . 2_656 ?
O12W K6 O28 97.86(19) . . ?
O4W K6 O28 72.38(14) . . ?
O43 K6 O28 125.01(11) 2_656 . ?
O29 K6 O28 55.86(9) . . ?
O64 K6 O28 122.77(11) 2_656 . ?
O27 K6 O28 55.65(10) . . ?
O46 K6 O28 177.54(11) 2_656 . ?
O12W K6 W17 87.30(18) . 2_656 ?
O4W K6 W17 98.80(14) . 2_656 ?
O43 K6 W17 84.73(8) 2_656 2_656 ?
O29 K6 W17 154.30(9) . 2_656 ?
O64 K6 W17 27.19(7) 2_656 2_656 ?
O27 K6 W17 93.59(8) . 2_656 ?
O46 K6 W17 29.14(6) 2_656 2_656 ?
O28 K6 W17 148.99(8) . 2_656 ?
O12W K6 W8 86.44(18) . . ?
O4W K6 W8 86.92(13) . . ?
O43 K6 W8 98.83(8) 2_656 . ?
O29 K6 W8 26.18(7) . . ?
O64 K6 W8 148.26(9) 2_656 . ?
O27 K6 W8 83.78(7) . . ?
O46 K6 W8 152.39(8) 2_656 . ?
O28 K6 W8 29.80(6) . . ?
W17 K6 W8 173.00(6) 2_656 . ?
O12W K6 W7 97.38(18) . . ?
O4W K6 W7 71.93(14) . . ?
O43 K6 W7 153.63(10) 2_656 . ?
O29 K6 W7 84.63(7) . . ?
O64 K6 W7 93.06(8) 2_656 . ?
O27 K6 W7 25.91(7) . . ?
O46 K6 W7 148.49(8) 2_656 . ?
O28 K6 W7 29.76(6) . . ?
W17 K6 W7 119.35(4) 2_656 . ?
W8 K6 W7 58.53(2) . . ?
O12W K6 W12 95.00(18) . 2_656 ?
O4W K6 W12 95.69(14) . 2_656 ?
O43 K6 W12 24.33(7) 2_656 2_656 ?
O29 K6 W12 98.16(8) . 2_656 ?
O64 K6 W12 87.72(8) 2_656 2_656 ?
O27 K6 W12 151.97(8) . 2_656 ?
O46 K6 W12 32.93(7) 2_656 2_656 ?
O28 K6 W12 147.97(8) . 2_656 ?
W17 K6 W12 60.55(2) 2_656 2_656 ?
W8 K6 W12 123.16(4) . 2_656 ?
W7 K6 W12 167.60(6) . 2_656 ?
O53 K7 O16W 85.7(2) 2_755 . ?
O53 K7 K19 126.1(8) 2_755 2_755 ?
O16W K7 K19 87.1(10) . 2_755 ?
O53 K7 O68 67.13(13) 2_755 2_755 ?
O16W K7 O68 142.9(2) . 2_755 ?
K19 K7 O68 89.1(10) 2_755 2_755 ?
O53 K7 O53 67.27(13) 2_755 . ?
O16W K7 O53 116.8(2) . . ?
K19 K7 O53 154.8(9) 2_755 . ?
O68 K7 O53 76.60(12) 2_755 . ?
O53 K7 O49 147.32(13) 2_755 . ?
O16W K7 O49 83.3(2) . . ?
K19 K7 O49 84.0(9) 2_755 . ?
O68 K7 O49 132.99(13) 2_755 . ?
O53 K7 O49 90.67(11) . . ?
O53 K7 O50 118.72(12) 2_755 . ?
O16W K7 O50 131.6(2) . . ?
K19 K7 O50 105.5(8) 2_755 . ?
O68 K7 O50 84.88(12) 2_755 . ?
O53 K7 O50 53.30(10) . . ?
O49 K7 O50 53.05(10) . . ?
O53 K7 O58 58.43(11) 2_755 2_755 ?
O16W K7 O58 86.26(19) . 2_755 ?
K19 K7 O58 67.8(8) 2_755 2_755 ?
O68 K7 O58 58.35(12) 2_755 2_755 ?
O53 K7 O58 118.72(11) . 2_755 ?
O49 K7 O58 150.37(12) . 2_755 ?
O50 K7 O58 141.99(12) . 2_755 ?
O53 K7 O67 94.64(13) 2_755 . ?
O16W K7 O67 70.0(2) . . ?
K19 K7 O67 131.9(10) 2_755 . ?
O68 K7 O67 134.18(13) 2_755 . ?
O53 K7 O67 57.64(11) . . ?
O49 K7 O67 52.68(11) . . ?
O50 K7 O67 67.13(11) . . ?
O58 K7 O67 145.90(13) 2_755 . ?
O53 K7 Co1A 36.15(8) 2_755 2_755 ?
O16W K7 Co1A 107.2(2) . 2_755 ?
K19 K7 Co1A 97.7(9) 2_755 2_755 ?
O68 K7 Co1A 36.93(9) 2_755 2_755 ?
O53 K7 Co1A 83.38(8) . 2_755 ?
O49 K7 Co1A 169.40(10) . 2_755 ?
O50 K7 Co1A 116.67(9) . 2_755 ?
O58 K7 Co1A 35.65(7) 2_755 2_755 ?
O67 K7 Co1A 128.90(10) . 2_755 ?
O53 K7 W14 89.21(9) 2_755 . ?
O16W K7 W14 138.44(19) . . ?
K19 K7 W14 127.5(8) 2_755 . ?
O68 K7 W14 68.74(9) 2_755 . ?
O53 K7 W14 27.64(8) . . ?
O49 K7 W14 79.17(8) . . ?
O50 K7 W14 29.64(7) . . ?
O58 K7 W14 125.03(9) 2_755 . ?
O67 K7 W14 69.41(9) . . ?
Co1A K7 W14 91.66(4) 2_755 . ?
O53 K7 W13 145.89(10) 2_755 . ?
O16W K7 W13 109.5(2) . . ?
K19 K7 W13 86.1(8) 2_755 . ?
O68 K7 W13 107.05(10) 2_755 . ?
O53 K7 W13 78.64(8) . . ?
O49 K7 W13 26.25(8) . . ?
O50 K7 W13 29.69(7) . . ?
O58 K7 W13 149.09(9) 2_755 . ?
O67 K7 W13 64.59(9) . . ?
Co1A K7 W13 143.20(6) 2_755 . ?
W14 K7 W13 58.89(2) . . ?
O19 K8 O14W 84.6(2) 2_665 . ?
O19 K8 O11 156.00(14) 2_665 1_455 ?
O14W K8 O11 109.4(2) . 1_455 ?
O19 K8 O13W 76.77(19) 2_665 . ?
O14W K8 O13W 86.5(3) . . ?
O11 K8 O13W 84.53(19) 1_455 . ?
O19 K8 O29W 115.06(19) 2_665 . ?
O14W K8 O29W 69.0(2) . . ?
O11 K8 O29W 88.54(18) 1_455 . ?
O13W K8 O29W 150.6(3) . . ?
O19 K8 O12 121.07(13) 2_665 1_455 ?
O14W K8 O12 144.8(2) . 1_455 ?
O11 K8 O12 57.18(10) 1_455 1_455 ?
O13W K8 O12 120.7(2) . 1_455 ?
O29W K8 O12 77.82(16) . 1_455 ?
O19 K8 O14 83.19(12) 2_665 1_455 ?
O14W K8 O14 112.4(2) . 1_455 ?
O11 K8 O14 107.81(11) 1_455 1_455 ?
O13W K8 O14 151.1(2) . 1_455 ?
O29W K8 O14 57.80(19) . 1_455 ?
O12 K8 O14 54.48(10) 1_455 1_455 ?
O19 K8 O2W 75.77(13) 2_665 2_565 ?
O14W K8 O2W 153.3(2) . 2_565 ?
O11 K8 O2W 84.21(14) 1_455 2_565 ?
O13W K8 O2W 71.7(2) . 2_565 ?
O29W K8 O2W 136.0(2) . 2_565 ?
O12 K8 O2W 61.90(13) 1_455 2_565 ?
O14 K8 O2W 83.42(15) 1_455 2_565 ?
O19 K8 W3 143.26(10) 2_665 1_455 ?
O14W K8 W3 132.1(2) . 1_455 ?
O11 K8 W3 27.55(7) 1_455 1_455 ?
O13W K8 W3 100.7(2) . 1_455 ?
O29W K8 W3 85.28(15) . 1_455 ?
O12 K8 W3 29.89(7) 1_455 1_455 ?
O14 K8 W3 83.08(8) 1_455 1_455 ?
O2W K8 W3 68.90(10) 2_565 1_455 ?
O19 K8 K14 105.9(2) 2_665 1_455 ?
O14W K8 K14 120.3(3) . 1_455 ?
O11 K8 K14 50.3(2) 1_455 1_455 ?
O13W K8 K14 43.3(2) . 1_455 ?
O29W K8 K14 138.8(3) . 1_455 ?
O12 K8 K14 78.25(17) 1_455 1_455 ?
O14 K8 K14 127.1(2) 1_455 1_455 ?
O2W K8 K14 51.1(3) 2_565 1_455 ?
W3 K8 K14 58.30(15) 1_455 1_455 ?
O19 K8 W4 98.77(10) 2_665 1_455 ?
O14W K8 W4 131.80(19) . 1_455 ?
O11 K8 W4 86.45(9) 1_455 1_455 ?
O13W K8 W4 141.4(2) . 1_455 ?
O29W K8 W4 66.22(16) . 1_455 ?
O12 K8 W4 30.78(7) 1_455 1_455 ?
O14 K8 W4 23.90(7) 1_455 1_455 ?
O2W K8 W4 70.06(12) 2_565 1_455 ?
W3 K8 W4 60.14(3) 1_455 1_455 ?
K14 K8 W4 105.03(19) 1_455 1_455 ?
O19 K8 K5 45.24(10) 2_665 . ?
O14W K8 K5 91.69(18) . . ?
O11 K8 K5 147.88(10) 1_455 . ?
O13W K8 K5 121.81(17) . . ?
O29W K8 K5 76.42(18) . . ?
O12 K8 K5 91.60(8) 1_455 . ?
O14 K8 K5 40.29(7) 1_455 . ?
O2W K8 K5 87.25(12) 2_565 . ?
W3 K8 K5 121.46(5) 1_455 . ?
K14 K8 K5 137.1(3) 1_455 . ?
W4 K8 K5 61.56(4) 1_455 . ?
O20W K9 O23 162.5(3) . . ?
O20W K9 O8 126.8(2) . . ?
O23 K9 O8 58.61(11) . . ?
O20W K9 O14W 90.0(3) . . ?
O23 K9 O14W 77.0(2) . . ?
O8 K9 O14W 66.79(17) . . ?
O20W K9 O19 94.4(3) . 2_665 ?
O23 K9 O19 71.89(12) . 2_665 ?
O8 K9 O19 124.40(12) . 2_665 ?
O14W K9 O19 79.57(19) . 2_665 ?
O20W K9 O7 82.7(3) . . ?
O23 K9 O7 110.30(12) . . ?
O8 K9 O7 56.09(11) . . ?
O14W K9 O7 97.4(2) . . ?
O19 K9 O7 175.90(14) 2_665 . ?
O20W K9 O21 85.5(2) . 2_665 ?
O23 K9 O21 95.22(12) . 2_665 ?
O8 K9 O21 144.77(13) . 2_665 ?
O14W K9 O21 134.60(19) . 2_665 ?
O19 K9 O21 55.91(10) 2_665 2_665 ?
O7 K9 O21 126.53(12) . 2_665 ?
O20W K9 O23 109.2(3) . 2_665 ?
O23 K9 O23 84.66(13) . 2_665 ?
O8 K9 O23 98.18(11) . 2_665 ?
O14W K9 O23 160.6(2) . 2_665 ?
O19 K9 O23 100.97(11) 2_665 2_665 ?
O7 K9 O23 82.80(11) . 2_665 ?
O21 K9 O23 52.86(10) 2_665 2_665 ?
O20W K9 W5 82.2(2) . 2_665 ?
O23 K9 W5 89.46(9) . 2_665 ?
O8 K9 W5 147.71(10) . 2_665 ?
O14W K9 W5 103.98(17) . 2_665 ?
O19 K9 W5 27.39(8) 2_665 2_665 ?
O7 K9 W5 153.73(10) . 2_665 ?
O21 K9 W5 30.65(7) 2_665 2_665 ?
O23 K9 W5 82.00(7) 2_665 2_665 ?
O20W K9 W2 106.0(2) . . ?
O23 K9 W2 84.24(8) . . ?
O8 K9 W2 28.55(7) . . ?
O14W K9 W2 82.84(17) . . ?
O19 K9 W2 152.92(10) 2_665 . ?
O7 K9 W2 27.61(7) . . ?
O21 K9 W2 141.60(9) 2_665 . ?
O23 K9 W2 89.02(8) 2_665 . ?
W5 K9 W2 169.48(7) 2_665 . ?
O20W K9 W6 156.1(2) . . ?
O23 K9 W6 24.89(8) . . ?
O8 K9 W6 33.72(8) . . ?
O14W K9 W6 69.82(17) . . ?
O19 K9 W6 94.26(9) 2_665 . ?
O7 K9 W6 87.27(8) . . ?
O21 K9 W6 117.65(10) 2_665 . ?
O23 K9 W6 90.84(9) 2_665 . ?
W5 K9 W6 114.22(5) 2_665 . ?
W2 K9 W6 60.19(3) . . ?
O20W K9 W6 93.3(3) . 2_665 ?
O23 K9 W6 95.57(10) . 2_665 ?
O8 K9 W6 123.76(10) . 2_665 ?
O14W K9 W6 161.66(19) . 2_665 ?
O19 K9 W6 82.19(8) 2_665 2_665 ?
O7 K9 W6 100.89(9) . 2_665 ?
O21 K9 W6 28.23(7) 2_665 2_665 ?
O23 K9 W6 25.89(7) 2_665 2_665 ?
W5 K9 W6 58.73(3) 2_665 2_665 ?
W2 K9 W6 113.43(5) . 2_665 ?
W6 K9 W6 109.95(5) . 2_665 ?
O31W K10 O1W 84.6(6) 1_455 . ?
O31W K10 O33 87.0(6) 1_455 1_455 ?
O1W K10 O33 126.56(14) . 1_455 ?
O31W K10 O27 90.0(6) 1_455 . ?
O1W K10 O27 136.79(14) . . ?
O33 K10 O27 95.78(12) 1_455 . ?
O31W K10 O35 113.7(6) 1_455 1_455 ?
O1W K10 O35 70.08(13) . 1_455 ?
O33 K10 O35 65.63(11) 1_455 1_455 ?
O27 K10 O35 147.74(15) . 1_455 ?
O31W K10 O26 67.8(6) 1_455 . ?
O1W K10 O26 82.81(14) . . ?
O33 K10 O26 140.16(14) 1_455 . ?
O27 K10 O26 55.83(11) . . ?
O35 K10 O26 152.28(13) 1_455 . ?
O31W K10 O4W 138.0(6) 1_455 . ?
O1W K10 O4W 80.71(17) . . ?
O33 K10 O4W 132.73(17) 1_455 . ?
O27 K10 O4W 75.06(15) . . ?
O35 K10 O4W 97.81(15) 1_455 . ?
O26 K10 O4W 71.44(14) . . ?
O31W K10 O26W 32.6(6) 1_455 1_455 ?
O1W K10 O26W 65.7(3) . 1_455 ?
O33 K10 O26W 79.7(3) 1_455 1_455 ?
O27 K10 O26W 122.3(3) . 1_455 ?
O35 K10 O26W 81.9(3) 1_455 1_455 ?
O26 K10 O26W 92.4(3) . 1_455 ?
O4W K10 O26W 144.5(3) . 1_455 ?
O31W K10 W7 75.7(6) 1_455 . ?
O1W K10 W7 110.44(11) . . ?
O33 K10 W7 118.23(10) 1_455 . ?
O27 K10 W7 28.01(8) . . ?
O35 K10 W7 170.41(12) 1_455 . ?
O26 K10 W7 27.96(8) . . ?
O4W K10 W7 73.07(12) . . ?
O26W K10 W7 107.2(3) 1_455 . ?
O31W K10 K11 86.7(6) 1_455 . ?
O1W K10 K11 169.48(15) . . ?
O33 K10 K11 46.85(9) 1_455 . ?
O27 K10 K11 48.95(9) . . ?
O35 K10 K11 108.36(10) 1_455 . ?
O26 K10 K11 99.35(10) . . ?
O4W K10 K11 109.77(15) . . ?
O26W K10 K11 103.9(3) 1_455 . ?
W7 K10 K11 72.93(5) . . ?
O31W K10 K4 120.8(6) 1_455 2_656 ?
O1W K10 K4 39.29(11) . 2_656 ?
O33 K10 K4 109.65(9) 1_455 2_656 ?
O27 K10 K4 139.96(12) . 2_656 ?
O35 K10 K4 44.19(8) 1_455 2_656 ?
O26 K10 K4 109.72(10) . 2_656 ?
O4W K10 K4 64.94(13) . 2_656 ?
O26W K10 K4 93.1(3) 1_455 2_656 ?
W7 K10 K4 130.30(6) . 2_656 ?
K11 K10 K4 145.60(8) . 2_656 ?
O31W K10 K3 125.4(6) 1_455 1_455 ?
O1W K10 K3 108.87(11) . 1_455 ?
O33 K10 K3 41.87(8) 1_455 1_455 ?
O27 K10 K3 109.01(10) . 1_455 ?
O35 K10 K3 39.59(8) 1_455 1_455 ?
O26 K10 K3 162.15(12) . 1_455 ?
O4W K10 K3 96.59(13) . 1_455 ?
O26W K10 K3 104.6(3) 1_455 1_455 ?
W7 K10 K3 136.81(7) . 1_455 ?
K11 K10 K3 71.70(5) . 1_455 ?
K4 K10 K3 75.19(4) 2_656 1_455 ?
O29W K11 O6W 112.4(3) . . ?
O29W K11 O64 129.9(3) . 2_656 ?
O6W K11 O64 113.81(18) . 2_656 ?
O29W K11 O33 73.0(2) . 1_455 ?
O6W K11 O33 140.5(2) . 1_455 ?
O64 K11 O33 83.52(12) 2_656 1_455 ?
O29W K11 O15W 105.9(2) . . ?
O6W K11 O15W 70.7(2) . . ?
O64 K11 O15W 72.7(2) 2_656 . ?
O33 K11 O15W 147.9(2) 1_455 . ?
O29W K11 O27 67.99(19) . . ?
O6W K11 O27 128.5(2) . . ?
O64 K11 O27 68.63(12) 2_656 . ?
O33 K11 O27 90.56(13) 1_455 . ?
O15W K11 O27 60.98(18) . . ?
O29W K11 O17W 129.8(2) . 1_455 ?
O6W K11 O17W 75.4(3) . 1_455 ?
O64 K11 O17W 80.65(16) 2_656 1_455 ?
O33 K11 O17W 72.81(16) 1_455 1_455 ?
O15W K11 O17W 122.4(2) . 1_455 ?
O27 K11 O17W 146.64(16) . 1_455 ?
O29W K11 K18 156.6(2) . 2_666 ?
O6W K11 K18 53.81(17) . 2_666 ?
O64 K11 K18 60.02(14) 2_656 2_666 ?
O33 K11 K18 130.13(15) 1_455 2_666 ?
O15W K11 K18 53.57(19) . 2_666 ?
O27 K11 K18 104.44(16) . 2_666 ?
O17W K11 K18 68.89(19) 1_455 2_666 ?
O29W K11 K15 142.6(2) . 1_455 ?
O6W K11 K15 38.6(2) . 1_455 ?
O64 K11 K15 87.37(13) 2_656 1_455 ?
O33 K11 K15 113.57(13) 1_455 1_455 ?
O15W K11 K15 87.16(17) . 1_455 ?
O27 K11 K15 144.14(13) . 1_455 ?
O17W K11 K15 40.81(15) 1_455 1_455 ?
K18 K11 K15 39.74(14) 2_666 1_455 ?
O29W K11 K10 60.8(2) . . ?
O6W K11 K10 171.7(2) . . ?
O64 K11 K10 71.26(11) 2_656 . ?
O33 K11 K10 44.63(8) 1_455 . ?
O15W K11 K10 105.76(17) . . ?
O27 K11 K10 45.95(9) . . ?
O17W K11 K10 112.47(14) 1_455 . ?
K18 K11 K10 130.57(13) 2_666 . ?
K15 K11 K10 149.73(11) 1_455 . ?
O29W K11 W9 70.24(18) . 1_455 ?
O6W K11 W9 119.59(19) . 1_455 ?
O64 K11 W9 102.03(10) 2_656 1_455 ?
O33 K11 W9 22.43(7) 1_455 1_455 ?
O15W K11 W9 169.70(18) . 1_455 ?
O27 K11 W9 108.99(10) . 1_455 ?
O17W K11 W9 64.12(14) 1_455 1_455 ?
K18 K11 W9 131.96(14) 2_666 1_455 ?
K15 K11 W9 101.63(10) 1_455 1_455 ?
K10 K11 W9 63.95(5) . 1_455 ?
O29W K11 K8 42.1(2) . . ?
O6W K11 K8 71.37(17) . . ?
O64 K11 K8 169.01(12) 2_656 . ?
O33 K11 K8 98.43(10) 1_455 . ?
O15W K11 K8 101.11(19) . . ?
O27 K11 K8 100.47(10) . . ?
O17W K11 K8 110.28(14) 1_455 . ?
K18 K11 K8 124.00(12) 2_666 . ?
K15 K11 K8 101.59(10) 1_455 . ?
K10 K11 K8 102.50(7) . . ?
W9 K11 K8 82.54(5) 1_455 . ?
O8W K12 O60 108.7(2) . 2_756 ?
O8W K12 O23W 73.4(4) . . ?
O60 K12 O23W 67.1(4) 2_756 . ?
O8W K12 O12W 107.9(3) . . ?
O60 K12 O12W 123.2(2) 2_756 . ?
O23W K12 O12W 83.9(5) . . ?
O8W K12 O4 119.8(2) . . ?
O60 K12 O4 112.18(14) 2_756 . ?
O23W K12 O4 164.6(5) . . ?
O12W K12 O4 84.15(19) . . ?
O8W K12 O29 173.1(2) . . ?
O60 K12 O29 73.04(12) 2_756 . ?
O23W K12 O29 113.1(4) . . ?
O12W K12 O29 75.69(19) . . ?
O4 K12 O29 54.17(10) . . ?
O8W K12 O1 76.7(2) . . ?
O60 K12 O1 167.96(15) 2_756 . ?
O23W K12 O1 124.9(4) . . ?
O12W K12 O1 63.0(2) . . ?
O4 K12 O1 56.57(11) . . ?
O29 K12 O1 100.34(12) . . ?
O8W K12 O17W 81.1(2) . . ?
O60 K12 O17W 70.58(15) 2_756 . ?
O23W K12 O17W 119.0(5) . . ?
O12W K12 O17W 157.1(2) . . ?
O4 K12 O17W 73.29(15) . . ?
O29 K12 O17W 93.46(14) . . ?
O1 K12 O17W 100.32(16) . . ?
O8W K12 W1 94.11(19) . . ?
O60 K12 W1 141.25(12) 2_756 . ?
O23W K12 W1 151.4(4) . . ?
O12W K12 W1 75.52(18) . . ?
O4 K12 W1 30.52(7) . . ?
O29 K12 W1 81.04(8) . . ?
O1 K12 W1 26.86(7) . . ?
O17W K12 W1 83.03(13) . . ?
O8W K12 W8 146.9(2) . . ?
O60 K12 W8 88.09(10) 2_756 . ?
O23W K12 W8 139.5(4) . . ?
O12W K12 W8 84.07(17) . . ?
O4 K12 W8 28.76(7) . . ?
O29 K12 W8 26.48(7) . . ?
O1 K12 W8 82.16(9) . . ?
O17W K12 W8 77.93(12) . . ?
W1 K12 W8 58.25(3) . . ?
O8W K12 K4 144.8(2) . . ?
O60 K12 K4 40.44(9) 2_756 . ?
O23W K12 K4 77.1(3) . . ?
O12W K12 K4 87.31(19) . . ?
O4 K12 K4 92.61(9) . . ?
O29 K12 K4 39.67(8) . . ?
O1 K12 K4 137.29(12) . . ?
O17W K12 K4 97.12(12) . . ?
W1 K12 K4 120.71(6) . . ?
W8 K12 K4 63.86(4) . . ?
O8W K12 K6 142.8(2) . . ?
O60 K12 K6 100.63(12) 2_756 . ?
O23W K12 K6 98.5(5) . . ?
O12W K12 K6 35.06(17) . . ?
O4 K12 K6 66.18(9) . . ?
O29 K12 K6 40.64(8) . . ?
O1 K12 K6 79.22(10) . . ?
O17W K12 K6 131.30(13) . . ?
W1 K12 K6 75.73(5) . . ?
W8 K12 K6 53.57(4) . . ?
K4 K12 K6 60.22(5) . . ?
K14 K13 O48 84.2(11) . 1_565 ?
K14 K13 O11W 102.3(12) . . ?
O48 K13 O11W 72.8(2) 1_565 . ?
K14 K13 O11 98.3(11) . . ?
O48 K13 O11 172.0(2) 1_565 . ?
O11W K13 O11 99.2(2) . . ?
K14 K13 O13W 65.8(12) . 1_655 ?
O48 K13 O13W 105.6(3) 1_565 1_655 ?
O11W K13 O13W 168.1(3) . 1_655 ?
O11 K13 O13W 82.3(2) . 1_655 ?
K14 K13 O10 65.7(10) . . ?
O48 K13 O10 118.80(17) 1_565 . ?
O11W K13 O10 64.40(18) . . ?
O11 K13 O10 56.27(13) . . ?
O13W K13 O10 107.8(2) 1_655 . ?
K14 K13 O51 128.0(11) . 1_565 ?
O48 K13 O51 58.06(13) 1_565 1_565 ?
O11W K13 O51 99.1(2) . 1_565 ?
O11 K13 O51 124.25(17) . 1_565 ?
O13W K13 O51 89.6(2) 1_655 1_565 ?
O10 K13 O51 162.1(2) . 1_565 ?
K14 K13 O66 127.9(12) . 1_565 ?
O48 K13 O66 111.42(17) 1_565 1_565 ?
O11W K13 O66 129.7(3) . 1_565 ?
O11 K13 O66 73.10(14) . 1_565 ?
O13W K13 O66 62.2(2) 1_655 1_565 ?
O10 K13 O66 129.37(18) . 1_565 ?
O51 K13 O66 54.96(12) 1_565 1_565 ?
K14 K13 O27W 18.3(11) . 2_665 ?
O48 K13 O27W 67.0(3) 1_565 2_665 ?
O11W K13 O27W 90.6(4) . 2_665 ?
O11 K13 O27W 114.4(3) . 2_665 ?
O13W K13 O27W 78.1(4) 1_655 2_665 ?
O10 K13 O27W 71.7(4) . 2_665 ?
O51 K13 O27W 117.6(4) 1_565 2_665 ?
O66 K13 O27W 138.6(4) 1_565 2_665 ?
K14 K13 W3 84.7(10) . . ?
O48 K13 W3 147.10(16) 1_565 . ?
O11W K13 W3 79.51(18) . . ?
O11 K13 W3 26.92(8) . . ?
O13W K13 W3 97.8(2) 1_655 . ?
O10 K13 W3 29.69(8) . . ?
O51 K13 W3 146.05(17) 1_565 . ?
O66 K13 W3 99.79(14) 1_565 . ?
O27W K13 W3 96.4(3) 2_665 . ?
K14 K13 W18 130.7(11) . 1_565 ?
O48 K13 W18 84.77(13) 1_565 1_565 ?
O11W K13 W18 119.7(2) . 1_565 ?
O11 K13 W18 99.16(13) . 1_565 ?
O13W K13 W18 71.42(18) 1_655 1_565 ?
O10 K13 W18 154.58(17) . 1_565 ?
O51 K13 W18 28.45(8) 1_565 1_565 ?
O66 K13 W18 26.84(8) 1_565 1_565 ?
O27W K13 W18 130.6(4) 2_665 1_565 ?
W3 K13 W18 125.11(11) . 1_565 ?
K14 K13 W13 101.4(11) . 1_565 ?
O48 K13 W13 24.85(9) 1_565 1_565 ?
O11W K13 W13 86.60(17) . 1_565 ?
O11 K13 W13 157.80(16) . 1_565 ?
O13W K13 W13 96.4(2) 1_655 1_565 ?
O10 K13 W13 142.89(14) . 1_565 ?
O51 K13 W13 33.63(8) 1_565 1_565 ?
O66 K13 W13 86.65(12) 1_565 1_565 ?
O27W K13 W13 86.8(3) 2_665 1_565 ?
W3 K13 W13 165.77(16) . 1_565 ?
W18 K13 W13 59.93(6) 1_565 1_565 ?
K13 K14 O27W 156.2(14) . 2_665 ?
K13 K14 O13W 99.8(14) . 1_655 ?
O27W K14 O13W 95.6(7) 2_665 1_655 ?
K13 K14 O10 100.0(11) . . ?
O27W K14 O10 87.0(7) 2_665 . ?
O13W K14 O10 121.5(4) 1_655 . ?
K13 K14 O48 80.3(9) . 1_565 ?
O27W K14 O48 77.2(6) 2_665 1_565 ?
O13W K14 O48 111.2(4) 1_655 1_565 ?
O10 K14 O48 126.1(5) . 1_565 ?
K13 K14 O11 67.9(12) . . ?
O27W K14 O11 132.6(6) 2_665 . ?
O13W K14 O11 82.5(4) 1_655 . ?
O10 K14 O11 56.2(2) . . ?
O48 K14 O11 147.4(6) 1_565 . ?
K13 K14 O11W 64.1(10) . . ?
O27W K14 O11W 100.0(7) 2_665 . ?
O13W K14 O11W 163.9(8) 1_655 . ?
O10 K14 O11W 63.9(3) . . ?
O48 K14 O11W 68.7(3) 1_565 . ?
O11 K14 O11W 90.0(4) . . ?
K13 K14 O2W 146.4(14) . 2_665 ?
O27W K14 O2W 56.4(5) 2_665 2_665 ?
O13W K14 O2W 71.7(3) 1_655 2_665 ?
O10 K14 O2W 61.8(3) . 2_665 ?
O48 K14 O2W 133.3(7) 1_565 2_665 ?
O11 K14 O2W 78.6(3) . 2_665 ?
O11W K14 O2W 120.9(4) . 2_665 ?
K13 K14 W3 83.9(11) . . ?
O27W K14 W3 110.6(6) 2_665 . ?
O13W K14 W3 101.9(4) 1_655 . ?
O10 K14 W3 28.65(15) . . ?
O48 K14 W3 145.3(4) 1_565 . ?
O11 K14 W3 27.60(11) . . ?
O11W K14 W3 76.6(3) . . ?
O2W K14 W3 67.0(2) 2_665 . ?
K13 K14 K16 105.7(11) . . ?
O27W K14 K16 52.6(5) 2_665 . ?
O13W K14 K16 142.3(6) 1_655 . ?
O10 K14 K16 80.9(4) . . ?
O48 K14 K16 48.6(3) 1_565 . ?
O11 K14 K16 132.8(3) . . ?
O11W K14 K16 50.3(3) . . ?
O2W K14 K16 99.3(5) 2_665 . ?
W3 K14 K16 108.0(3) . . ?
K13 K14 K8 101.6(13) . 1_655 ?
O27W K14 K8 102.1(5) 2_665 1_655 ?
O13W K14 K8 46.0(3) 1_655 1_655 ?
O10 K14 K8 76.2(2) . 1_655 ?
O48 K14 K8 157.2(4) 1_565 1_655 ?
O11 K14 K8 45.28(17) . 1_655 ?
O11W K14 K8 132.8(4) . 1_655 ?
O2W K14 K8 48.68(19) 2_665 1_655 ?
W3 K14 K8 56.70(15) . 1_655 ?
K16 K14 K8 147.0(5) . 1_655 ?
K13 K14 W13 68.2(9) . 1_565 ?
O27W K14 W13 92.5(5) 2_665 1_565 ?
O13W K14 W13 95.5(3) 1_655 1_565 ?
O10 K14 W13 142.9(3) . 1_565 ?
O48 K14 W13 21.17(14) 1_565 1_565 ?
O11 K14 W13 134.9(6) . 1_565 ?
O11W K14 W13 79.8(2) . 1_565 ?
O2W K14 W13 143.4(5) 2_665 1_565 ?
W3 K14 W13 149.3(4) . 1_565 ?
K16 K14 W13 69.7(2) . 1_565 ?
K8 K14 W13 139.4(3) 1_655 1_565 ?
O6W K15 K18 91.9(3) 1_655 . ?
O6W K15 O9W 96.3(3) 1_655 . ?
K18 K15 O9W 85.4(3) . . ?
O6W K15 O10W 165.5(4) 1_655 . ?
K18 K15 O10W 84.7(3) . . ?
O9W K15 O10W 97.5(3) . . ?
O6W K15 O17W 97.1(3) 1_655 . ?
K18 K15 O17W 167.8(4) . . ?
O9W K15 O17W 85.5(3) . . ?
O10W K15 O17W 88.5(3) . . ?
O6W K15 K18 75.9(3) 1_655 2_766 ?
K18 K15 K18 88.5(3) . 2_766 ?
O9W K15 K18 170.0(3) . 2_766 ?
O10W K15 K18 89.8(3) . 2_766 ?
O17W K15 K18 101.6(3) . 2_766 ?
O6W K15 K15 81.3(3) 1_655 2_766 ?
K18 K15 K15 45.6(2) . 2_766 ?
O9W K15 K15 130.5(3) . 2_766 ?
O10W K15 K15 86.3(3) . 2_766 ?
O17W K15 K15 144.0(3) . 2_766 ?
K18 K15 K15 42.85(18) 2_766 2_766 ?
O6W K15 K11 46.47(18) 1_655 1_655 ?
K18 K15 K11 134.9(3) . 1_655 ?
O9W K15 K11 111.5(2) . 1_655 ?
O10W K15 K11 130.5(3) . 1_655 ?
O17W K15 K11 56.5(3) . 1_655 ?
K18 K15 K11 67.8(2) 2_766 1_655 ?
K15 K15 K11 102.09(19) 2_766 1_655 ?
O6W K15 K12 131.7(2) 1_655 . ?
K18 K15 K12 124.0(2) . . ?
O9W K15 K12 60.4(2) . . ?
O10W K15 K12 60.4(2) . . ?
O17W K15 K12 44.0(3) . . ?
K18 K15 K12 129.5(2) 2_766 . ?
K15 K15 K12 146.7(2) 2_766 . ?
K11 K15 K12 100.07(11) 1_655 . ?
O25W K16 O21W 128(3) 2_665 2_665 ?
O25W K16 O48 92(3) 2_665 1_565 ?
O21W K16 O48 133.5(8) 2_665 1_565 ?
O25W K16 O7 106(2) 2_665 . ?
O21W K16 O7 70.3(5) 2_665 . ?
O48 K16 O7 126.6(2) 1_565 . ?
O25W K16 O11W 61(3) 2_665 . ?
O21W K16 O11W 146.1(6) 2_665 . ?
O48 K16 O11W 69.9(2) 1_565 . ?
O7 K16 O11W 75.8(2) . . ?
O25W K16 O27W 151(3) 2_665 2_665 ?
O21W K16 O27W 80.0(8) 2_665 2_665 ?
O48 K16 O27W 68.4(3) 1_565 2_665 ?
O7 K16 O27W 72.8(4) . 2_665 ?
O11W K16 O27W 91.3(5) . 2_665 ?
O25W K16 O24W 80.7(19) 2_665 1_465 ?
O21W K16 O24W 93.2(6) 2_665 1_465 ?
O48 K16 O24W 67.8(2) 1_565 1_465 ?
O7 K16 O24W 163.0(3) . 1_465 ?
O11W K16 O24W 120.5(3) . 1_465 ?
O27W K16 O24W 109.3(5) 2_665 1_465 ?
O25W K16 K14 110(3) 2_665 . ?
O21W K16 K14 119.2(8) 2_665 . ?
O48 K16 K14 47.6(2) 1_565 . ?
O7 K16 K14 79.1(2) . . ?
O11W K16 K14 53.2(3) . . ?
O27W K16 K14 40.6(5) 2_665 . ?
O24W K16 K14 113.9(3) 1_465 . ?
O25W K16 K19 129(2) 2_665 2_765 ?
O21W K16 K19 66.9(8) 2_665 2_765 ?
O48 K16 K19 69.1(5) 1_565 2_765 ?
O7 K16 K19 123.5(7) . 2_765 ?
O11W K16 K19 137.9(6) . 2_765 ?
O27W K16 K19 65.0(9) 2_665 2_765 ?
O24W K16 K19 48.7(7) 1_465 2_765 ?
K14 K16 K19 91.2(7) . 2_765 ?
O25W K16 K13 100(3) 2_665 . ?
O21W K16 K13 129.5(7) 2_665 . ?
O48 K16 K13 43.38(13) 1_565 . ?
O7 K16 K13 83.58(17) . . ?
O11W K16 K13 45.0(2) . . ?
O27W K16 K13 50.7(4) 2_665 . ?
O24W K16 K13 111.1(2) 1_465 . ?
K14 K16 K13 10.3(2) . . ?
K19 K16 K13 96.4(7) 2_765 . ?
O25W K16 K5 147(2) 2_665 2_665 ?
O21W K16 K5 46.9(6) 2_665 2_665 ?
O48 K16 K5 112.8(2) 1_565 2_665 ?
O7 K16 K5 41.63(13) . 2_665 ?
O11W K16 K5 105.7(2) . 2_665 ?
O27W K16 K5 44.4(3) 2_665 2_665 ?
O24W K16 K5 128.4(3) 1_465 2_665 ?
K14 K16 K5 75.4(3) . 2_665 ?
K19 K16 K5 81.9(6) 2_765 2_665 ?
K13 K16 K5 84.97(14) . 2_665 ?
O25W K16 K9 95(3) 2_665 . ?
O21W K16 K9 52.8(6) 2_665 . ?
O48 K16 K9 159.5(2) 1_565 . ?
O7 K16 K9 32.86(10) . . ?
O11W K16 K9 96.8(2) . . ?
O27W K16 K9 97.2(3) 2_665 . ?
O24W K16 K9 132.5(2) 1_465 . ?
K14 K16 K9 111.9(2) . . ?
K19 K16 K9 119.4(4) 2_765 . ?
K13 K16 K9 116.19(13) . . ?
K5 K16 K9 54.40(7) 2_665 . ?
O67 K17 O22 117.5(3) . . ?
O67 K17 O20 118.8(3) . . ?
O22 K17 O20 106.0(2) . . ?
O67 K17 O16W 76.0(2) . . ?
O22 K17 O16W 107.4(3) . . ?
O20 K17 O16W 129.4(3) . . ?
O67 K17 O20W 142.7(3) . 2_665 ?
O22 K17 O20W 92.2(3) . 2_665 ?
O20 K17 O20W 68.0(3) . 2_665 ?
O16W K17 O20W 73.8(3) . 2_665 ?
O67 K17 O7W 66.3(2) . . ?
O22 K17 O7W 58.42(19) . . ?
O20 K17 O7W 160.6(3) . . ?
O16W K17 O7W 69.4(3) . . ?
O20W K17 O7W 120.6(4) 2_665 . ?
O67 K17 O52 92.0(2) . 2_755 ?
O22 K17 O52 148.6(3) . 2_755 ?
O20 K17 O52 63.87(16) . 2_755 ?
O16W K17 O52 67.7(2) . 2_755 ?
O20W K17 O52 56.4(2) 2_665 2_755 ?
O7W K17 O52 135.5(2) . 2_755 ?
O67 K17 O21 139.9(3) . . ?
O22 K17 O21 53.47(14) . . ?
O20 K17 O21 52.60(14) . . ?
O16W K17 O21 142.7(3) . . ?
O20W K17 O21 75.4(2) 2_665 . ?
O7W K17 O21 110.5(2) . . ?
O52 K17 O21 110.6(2) 2_755 . ?
O67 K17 O68 60.33(17) . . ?
O22 K17 O68 154.2(3) . . ?
O20 K17 O68 61.76(17) . . ?
O16W K17 O68 97.1(3) . . ?
O20W K17 O68 102.4(3) 2_665 . ?
O7W K17 O68 126.6(2) . . ?
O52 K17 O68 49.85(13) 2_755 . ?
O21 K17 O68 109.7(2) . . ?
O67 K17 Co1B 29.74(17) . . ?
O22 K17 Co1B 87.9(2) . . ?
O20 K17 Co1B 137.4(3) . . ?
O16W K17 Co1B 80.6(3) . . ?
O20W K17 Co1B 153.2(3) 2_665 . ?
O7W K17 Co1B 39.68(19) . . ?
O52 K17 Co1B 120.1(2) 2_755 . ?
O21 K17 Co1B 124.4(2) . . ?
O68 K17 Co1B 88.2(2) . . ?
O67 K17 W5 127.9(2) . . ?
O22 K17 W5 82.57(16) . . ?
O20 K17 W5 24.36(10) . . ?
O16W K17 W5 147.3(3) . . ?
O20W K17 W5 74.8(3) 2_665 . ?
O7W K17 W5 136.8(2) . . ?
O52 K17 W5 87.42(15) 2_755 . ?
O21 K17 W5 29.36(8) . . ?
O68 K17 W5 81.06(15) . . ?
Co1B K17 W5 131.7(2) . . ?
O67 K17 W6 127.9(2) . . ?
O22 K17 W6 24.52(10) . . ?
O20 K17 W6 82.17(16) . . ?
O16W K17 W6 129.1(3) . . ?
O20W K17 W6 88.5(2) 2_665 . ?
O7W K17 W6 80.79(17) . . ?
O52 K17 W6 137.6(2) 2_755 . ?
O21 K17 W6 29.74(8) . . ?
O68 K17 W6 133.6(2) . . ?
Co1B K17 W6 102.0(2) . . ?
W5 K17 W6 58.26(8) . . ?
K15 K18 K15 91.5(3) . 2_766 ?
K15 K18 O65 124.6(3) . 1_565 ?
K15 K18 O65 106.4(3) 2_766 1_565 ?
K15 K18 O6W 92.7(3) . 2_666 ?
K15 K18 O6W 49.5(3) 2_766 2_666 ?
O65 K18 O6W 138.5(3) 1_565 2_666 ?
K15 K18 O15W 107.1(3) . 2_666 ?
K15 K18 O15W 113.5(3) 2_766 2_666 ?
O65 K18 O15W 112.1(3) 1_565 2_666 ?
O6W K18 O15W 65.9(3) 2_666 2_666 ?
K15 K18 O9W 47.5(2) . . ?
K15 K18 O9W 138.4(3) 2_766 . ?
O65 K18 O9W 95.1(2) 1_565 . ?
O6W K18 O9W 125.7(3) 2_666 . ?
O15W K18 O9W 89.4(3) 2_666 . ?
K15 K18 O10W 48.3(2) . . ?
K15 K18 O10W 91.0(3) 2_766 . ?
O65 K18 O10W 162.0(3) 1_565 . ?
O6W K18 O10W 57.6(2) 2_666 . ?
O15W K18 O10W 63.2(3) 2_666 . ?
O9W K18 O10W 68.1(3) . . ?
K15 K18 O64 165.4(3) . 1_565 ?
K15 K18 O64 102.7(3) 2_766 1_565 ?
O65 K18 O64 54.27(15) 1_565 1_565 ?
O6W K18 O64 94.3(2) 2_666 1_565 ?
O15W K18 O64 64.6(2) 2_666 1_565 ?
O9W K18 O64 118.6(3) . 1_565 ?
O10W K18 O64 127.3(3) . 1_565 ?
K15 K18 O6W 43.5(2) . 1_655 ?
K15 K18 O6W 81.4(3) 2_766 1_655 ?
O65 K18 O6W 87.0(2) 1_565 1_655 ?
O6W K18 O6W 115.7(3) 2_666 1_655 ?
O15W K18 O6W 149.2(3) 2_666 1_655 ?
O9W K18 O6W 64.2(2) . 1_655 ?
O10W K18 O6W 91.0(3) . 1_655 ?
O64 K18 O6W 140.9(3) 1_565 1_655 ?
K15 K18 K18 47.2(2) . 2_766 ?
K15 K18 K18 44.3(2) 2_766 2_766 ?
O65 K18 K18 127.1(4) 1_565 2_766 ?
O6W K18 K18 63.7(3) 2_666 2_766 ?
O15W K18 K18 119.9(3) 2_666 2_766 ?
O9W K18 K18 94.4(3) . 2_766 ?
O10W K18 K18 63.1(3) . 2_766 ?
O64 K18 K18 146.9(4) 1_565 2_766 ?
O6W K18 K18 52.0(2) 1_655 2_766 ?
K15 K18 K11 138.2(3) . 2_666 ?
K15 K18 K11 72.5(2) 2_766 2_666 ?
O65 K18 K11 97.2(2) 1_565 2_666 ?
O6W K18 K11 47.35(17) 2_666 2_666 ?
O15W K18 K11 51.14(19) 2_666 2_666 ?
O9W K18 K11 140.4(3) . 2_666 ?
O10W K18 K11 92.5(2) . 2_666 ?
O64 K18 K11 46.96(12) 1_565 2_666 ?
O6W K18 K11 153.7(3) 1_655 2_666 ?
K18 K18 K11 107.4(3) 2_766 2_666 ?
K15 K18 W17 151.4(3) . 1_565 ?
K15 K18 W17 103.5(2) 2_766 1_565 ?
O65 K18 W17 27.82(10) 1_565 1_565 ?
O6W K18 W17 115.5(2) 2_666 1_565 ?
O15W K18 W17 89.2(2) 2_666 1_565 ?
O9W K18 W17 111.3(2) . 1_565 ?
O10W K18 W17 152.3(3) . 1_565 ?
O64 K18 W17 26.73(8) 1_565 1_565 ?
O6W K18 W17 114.2(2) 1_655 1_565 ?
K18 K18 W17 141.8(4) 2_766 1_565 ?
K11 K18 W17 70.21(12) 2_666 1_565 ?
O19W K19 O30W 82.8(11) 1_655 . ?
O19W K19 K7 144.3(19) 1_655 2_755 ?
O30W K19 K7 115.5(18) . 2_755 ?
O19W K19 O24W 67.5(13) 1_655 2_855 ?
O30W K19 O24W 149.0(15) . 2_855 ?
K7 K19 O24W 94.5(10) 2_755 2_855 ?
O19W K19 O58 115.7(14) 1_655 . ?
O30W K19 O58 58.1(11) . . ?
K7 K19 O58 60.9(6) 2_755 . ?
O24W K19 O58 143.3(12) 2_855 . ?
O19W K19 O28W 61.4(7) 1_655 1_655 ?
O30W K19 O28W 49.0(11) . 1_655 ?
K7 K19 O28W 154(2) 2_755 1_655 ?
O24W K19 O28W 105.7(13) 2_855 1_655 ?
O58 K19 O28W 107.0(14) . 1_655 ?
O19W K19 K16 78.1(9) 1_655 2_765 ?
O30W K19 K16 109.0(10) . 2_765 ?
K7 K19 K16 119.2(11) 2_755 2_765 ?
O24W K19 K16 57.5(8) 2_855 2_765 ?
O58 K19 K16 157.1(16) . 2_765 ?
O28W K19 K16 62.0(9) 1_655 2_765 ?
K10 O1W K4 101.77(18) . 2_656 ?
K8 O2W K14 80.2(3) 2_565 2_665 ?
K8 O2W K5 171.22(19) 2_565 . ?
K14 O2W K5 98.7(3) 2_665 . ?
K6 O4W K10 98.2(2) . . ?
K15 O6W K11 94.9(3) 1_455 . ?
K15 O6W K18 54.5(2) 1_455 2_666 ?
K11 O6W K18 78.8(2) . 2_666 ?
K15 O6W K18 44.6(2) 1_455 1_455 ?
K11 O6W K18 136.1(3) . 1_455 ?
K18 O6W K18 64.3(3) 2_666 1_455 ?
Co1B O7W K17 82.2(3) . . ?
Co1B O7W K1A 41.3(2) . . ?
K17 O7W K1A 72.4(2) . . ?
K15 O9W K18 47.1(2) . . ?
K15 O10W K18 47.0(2) . . ?
K13 O11W K16 87.4(3) . . ?
K13 O11W K14 13.6(3) . . ?
K16 O11W K14 76.5(4) . . ?
K6 O12W K12 107.7(3) . . ?
K14 O13W K8 90.7(3) 1_455 . ?
K14 O13W K13 14.4(4) 1_455 1_455 ?
K8 O13W K13 92.3(3) . 1_455 ?
K8 O14W K9 96.6(3) . . ?
K11 O15W K18 75.3(2) . 2_666 ?
K7 O16W K17 107.1(3) . . ?
K15 O17W K11 82.7(3) . 1_655 ?
K15 O17W K12 105.7(3) . . ?
K11 O17W K12 167.5(2) 1_655 . ?
K9 O20W K17 102.4(3) . 2_665 ?
O28W O21W K16 117.1(17) . 2_665 ?
O28W O21W K5 61.3(14) . . ?
K16 O21W K5 92.2(5) 2_665 . ?
K19 O24W K16 73.7(8) 2_855 1_645 ?
O31W O26W K10 56.3(10) . 1_655 ?
K14 O27W K16 86.8(8) 2_665 2_665 ?
K14 O27W K5 129.9(9) 2_665 . ?
K16 O27W K5 91.5(4) 2_665 . ?
K14 O27W K13 5.5(3) 2_665 2_665 ?
K16 O27W K13 81.9(6) 2_665 2_665 ?
K5 O27W K13 132.2(8) . 2_665 ?
O21W O28W K5 90.5(18) . . ?
O21W O28W K19 94(2) . 1_455 ?
K5 O28W K19 121.9(10) . 1_455 ?
K11 O29W K8 100.5(4) . . ?
O26W O31W K10 91.0(12) . 1_655 ?

loop_
_geom_bond_atom_site_label_1
_geom_bond_atom_site_label_2
_geom_bond_distance
_geom_bond_site_symmetry_2
_geom_bond_publ_flag
W1 O1 1.734(4) . ?
W1 O2 1.812(4) . ?
W1 O3 1.899(3) . ?
W1 O4 1.962(3) . ?
W1 O5 1.987(3) . ?
W1 O6 2.311(3) . ?
W1 K12 3.784(2) . ?
W2 O7 1.744(4) . ?
W2 O9 1.810(4) . ?
W2 O8 1.812(4) . ?
W2 O3 2.013(3) . ?
W2 O10 2.043(3) . ?
W2 O6 2.307(3) . ?
W2 K5 3.6093(14) 2_665 ?
W2 K9 3.7080(16) . ?
W3 O11 1.737(4) . ?
W3 O12 1.830(3) . ?
W3 O10 1.857(3) . ?
W3 O5 1.929(3) . ?
W3 O13 2.034(3) . ?
W3 O6 2.308(3) . ?
W3 K8 3.6495(16) 1_655 ?
W3 K13 3.709(5) . ?
W3 K14 3.715(10) . ?
W4 O14 1.741(3) . ?
W4 O15 1.756(4) . ?
W4 O16 1.925(4) . ?
W4 O17 1.953(3) . ?
W4 O12 2.093(4) . ?
W4 O18 2.253(3) . ?
W4 K1B 3.795(4) . ?
W4 K8 3.989(2) 1_655 ?
W5 O19 1.738(4) . ?
W5 O20 1.751(4) . ?
W5 O21 1.889(3) . ?
W5 O16 1.933(3) . ?
W5 O9 2.151(4) . ?
W5 O18 2.261(3) . ?
W5 K9 3.6927(16) 2_665 ?
W5 K17 3.845(6) . ?
W5 K5 3.9586(18) 2_665 ?
W6 O23 1.747(4) . ?
W6 O22 1.764(4) . ?
W6 O21 1.913(3) . ?
W6 O24 1.936(3) . ?
W6 O8 2.142(4) . ?
W6 O25 2.275(3) . ?
W6 K9 3.8214(18) . ?
W6 K17 3.851(6) . ?
W6 K9 3.936(2) 2_665 ?
W7 O26 1.736(4) . ?
W7 O27 1.746(4) . ?
W7 O28 1.921(3) . ?
W7 O24 1.945(3) . ?
W7 O2 2.141(4) . ?
W7 O25 2.267(3) . ?
W7 K10 3.6373(17) . ?
W7 K1A 3.6900(15) . ?
W7 K6 3.8319(15) . ?
W8 O29 1.730(3) . ?
W8 O4 1.889(3) . ?
W8 O28 1.894(3) . ?
W8 O31 1.921(3) . ?
W8 O30 1.938(3) . ?
W8 O32 2.293(3) . ?
W8 K6 3.7831(14) . ?
W8 K12 3.804(2) . ?
W8 K1A 3.8152(14) . ?
W9 O33 1.734(3) . ?
W9 O13 1.855(3) . ?
W9 O17 1.863(3) . ?
W9 O31 1.946(3) . ?
W9 O34 2.030(3) . ?
W9 O32 2.247(3) . ?
W9 K3 3.6455(11) . ?
W9 K1B 3.849(3) . ?
W9 K11 4.007(3) 1_655 ?
W10 O35 1.732(3) . ?
W10 O36 1.861(3) . ?
W10 O34 1.880(3) . ?
W10 O38 1.956(3) . ?
W10 O37 1.957(3) . ?
W10 O39 2.237(3) . ?
W10 K3 3.5393(11) . ?
W10 K3 3.8079(11) 2_756 ?
W10 K1B 3.815(3) . ?
W10 K4 3.8393(12) 2_756 ?
W11 O40 1.724(3) . ?
W11 O41 1.883(3) . ?
W11 O30 1.903(3) . ?
W11 O42 1.911(3) . ?
W11 O38 1.931(3) . ?
W11 O39 2.317(3) . ?
W11 K3 3.7257(11) 2_756 ?
W11 K1A 3.8033(15) . ?
W12 O43 1.739(3) . ?
W12 O44 1.752(4) . ?
W12 O45 1.926(4) . ?
W12 O41 1.936(3) . ?
W12 O46 2.107(3) . ?
W12 O47 2.240(3) . ?
W12 Co1B 3.013(8) . ?
W12 K1A 3.7669(15) . ?
W12 K6 3.8522(15) 2_656 ?
W13 O48 1.742(4) . ?
W13 O49 1.763(4) . ?
W13 O50 1.937(4) . ?
W13 O45 1.940(3) . ?
W13 O51 2.107(4) . ?
W13 O47 2.303(3) . ?
W13 Co1B 3.080(9) . ?
W13 K13 3.790(4) 1_545 ?
W13 K7 3.8483(16) . ?
W13 K14 4.002(9) 1_545 ?
W14 O52 1.732(4) . ?
W14 O53 1.791(4) . ?
W14 O50 1.883(4) . ?
W14 O54 1.951(3) . ?
W14 O55 2.022(4) . ?
W14 O56 2.335(3) . ?
W14 K7 3.7667(17) . ?
W14 K7 4.0834(17) 2_755 ?
W15 O57 1.734(4) . ?
W15 O58 1.783(4) . ?
W15 O54 1.917(4) . ?
W15 O36 1.946(3) . ?
W15 O59 2.026(3) . ?
W15 O56 2.329(3) . ?
W15 K1B 4.029(4) . ?
W16 O60 1.723(3) . ?
W16 O59 1.858(3) . ?
W16 O62 1.913(3) . ?
W16 O37 1.939(3) . ?
W16 O61 1.953(3) . ?
W16 O63 2.301(3) . ?
W16 K3 3.6746(11) 2_756 ?
W16 K4 3.6848(12) 2_756 ?
W17 O64 1.736(4) . ?
W17 O46 1.828(3) . ?
W17 O65 1.911(4) . ?
W17 O42 1.945(3) . ?
W17 O61 1.984(3) . ?
W17 O63 2.327(3) . ?
W17 K6 3.7178(14) 2_656 ?
W17 K3 3.7262(11) 2_756 ?
W17 K18 3.849(6) 1_545 ?
W18 O66 1.736(4) . ?
W18 O51 1.829(3) . ?
W18 O55 1.854(3) . ?
W18 O65 1.998(3) . ?
W18 O62 2.001(3) . ?
W18 O63 2.331(3) . ?
W18 K13 3.771(4) 1_545 ?
Co1A O67 2.049(4) . ?
Co1A O58 2.074(4) . ?
Co1A O53 2.091(4) . ?
Co1A O68 2.128(5) . ?
Co1A K1B 2.129(4) . ?
Co1A O56 2.190(3) . ?
Co1A K7 3.5393(17) 2_755 ?
Co1A K17 3.920(6) . ?
Co1A K1A 3.9718(16) . ?
Co1B O67 1.923(9) . ?
Co1B O44 2.047(9) . ?
Co1B O49 2.108(9) . ?
Co1B O47 2.169(9) . ?
Co1B K1A 2.221(9) . ?
Co1B O7W 2.396(11) . ?
Co1B K17 3.719(10) . ?
Co1B K1B 3.783(9) . ?
Si1 O32 1.627(3) . ?
Si1 O25 1.627(3) . ?
Si1 O18 1.634(3) . ?
Si1 O6 1.661(4) . ?
Si1 K1A 3.584(2) . ?
Si1 K1B 3.703(4) . ?
Si2 O39 1.630(3) . ?
Si2 O47 1.632(3) . ?
Si2 O56 1.642(3) . ?
Si2 O63 1.650(3) . ?
Si2 K1B 3.733(4) . ?
Si2 K1A 3.7841(19) . ?
O1 K12 3.085(5) . ?
O4 K12 2.866(4) . ?
O7 K16 2.829(6) . ?
O7 K5 2.839(4) 2_665 ?
O7 K9 2.987(4) . ?
O8 K9 2.878(4) . ?
O9 K5 2.862(4) 2_665 ?
O10 K14 2.734(10) . ?
O10 K13 2.953(5) . ?
O11 K8 2.825(4) 1_655 ?
O11 K13 2.865(6) . ?
O11 K14 3.059(15) . ?
O12 K8 2.966(4) 1_655 ?
O14 K5 2.685(4) 1_655 ?
O14 K8 3.000(5) 1_655 ?
O15 K1B 2.883(5) . ?
O17 K1B 3.157(5) . ?
O18 K1B 3.264(5) . ?
O19 K8 2.706(4) 2_665 ?
O19 K9 2.910(4) 2_665 ?
O19 K5 2.951(5) 2_665 ?
O20 K17 2.762(7) . ?
O21 K9 3.027(4) 2_665 ?
O21 K17 3.243(7) . ?
O22 K17 2.758(7) . ?
O23 K5 2.776(4) . ?
O23 K9 2.784(5) . ?
O23 K9 3.225(5) 2_665 ?
O25 K1A 3.117(4) . ?
O26 K1A 2.831(4) . ?
O26 K10 2.890(4) . ?
O27 K10 2.852(4) . ?
O27 K6 2.952(4) . ?
O27 K11 2.992(5) . ?
O28 K6 3.058(4) . ?
O28 K1A 3.161(4) . ?
O29 K4 2.757(4) . ?
O29 K6 2.939(4) . ?
O29 K12 3.065(5) . ?
O30 K1A 2.746(4) . ?
O31 K3 2.719(3) . ?
O32 K1A 3.140(4) . ?
O32 K1B 3.230(5) . ?
O33 K10 2.779(4) 1_655 ?
O33 K11 2.885(4) 1_655 ?
O33 K3 2.924(4) . ?
O34 K1B 2.764(5) . ?
O35 K3 2.797(4) . ?
O35 K10 2.878(4) 1_655 ?
O35 K4 2.964(4) 2_756 ?
O36 K1B 3.330(5) . ?
O37 K3 2.736(3) 2_756 ?
O37 K4 3.052(3) 2_756 ?
O38 K3 2.734(3) . ?
O38 K3 2.863(3) 2_756 ?
O39 K1B 3.210(5) . ?
O39 K1A 3.232(3) . ?
O40 K4 2.794(4) . ?
O41 K1A 3.137(4) . ?
O42 K3 2.721(3) 2_756 ?
O43 K4 2.717(4) 2_656 ?
O43 K6 2.798(4) 2_656 ?
O44 K1A 2.826(4) . ?
O46 K6 2.999(4) 2_656 ?
O47 K1A 3.338(4) . ?
O48 K13 2.735(6) 1_545 ?
O48 K14 2.760(11) 1_545 ?
O48 K16 2.804(6) 1_545 ?
O49 K7 2.993(4) . ?
O50 K7 2.998(4) . ?
O51 K13 2.971(5) 1_545 ?
O52 K17 3.191(7) 2_755 ?
O53 K7 2.741(4) 2_755 ?
O53 K7 2.943(4) . ?
O56 K1B 3.314(5) . ?
O58 K1B 3.032(5) . ?
O58 K7 3.091(4) 2_755 ?
O58 K19 3.27(4) . ?
O60 K12 2.752(4) 2_756 ?
O60 K4 2.838(4) 2_756 ?
O61 K3 2.707(4) 2_756 ?
O64 K11 2.789(4) 2_656 ?
O64 K6 2.948(4) 2_656 ?
O64 K18 3.305(8) 1_545 ?
O65 K18 2.752(7) 1_545 ?
O66 K13 3.025(6) 1_545 ?
O67 K17 2.686(8) . ?
O67 K1B 2.916(6) . ?
O67 K1A 3.035(5) . ?
O67 K7 3.228(5) . ?
O68 K7 2.907(5) 2_755 ?
O68 K1B 2.914(5) . ?
O68 K17 3.292(8) . ?
K1A K1B 2.902(4) . ?
K3 O61 2.707(4) 2_756 ?
K3 O42 2.721(3) 2_756 ?
K3 O37 2.736(3) 2_756 ?
K3 O38 2.863(3) 2_756 ?
K3 W16 3.6747(11) 2_756 ?
K3 W11 3.7258(11) 2_756 ?
K4 O43 2.717(4) 2_656 ?
K4 O1W 2.746(5) 2_656 ?
K4 O60 2.838(4) 2_756 ?
K4 O35 2.964(4) 2_756 ?
K4 O18W 2.983(9) 2_656 ?
K4 O37 3.052(3) 2_756 ?
K4 W16 3.6847(12) 2_756 ?
K4 W10 3.8392(12) 2_756 ?
K4 K10 4.246(3) 2_656 ?
K5 O14 2.685(4) 1_455 ?
K5 O28W 2.72(2) . ?
K5 O7 2.839(4) 2_665 ?
K5 O9 2.862(4) 2_665 ?
K5 O19 2.951(5) 2_665 ?
K5 O27W 2.967(13) . ?
K5 O21W 3.10(3) . ?
K5 O2W 3.314(8) . ?
K5 W2 3.6092(14) 2_665 ?
K5 W5 3.9586(18) 2_665 ?
K5 K8 4.145(2) . ?
K6 O12W 2.703(8) . ?
K6 O4W 2.760(7) . ?
K6 O43 2.798(4) 2_656 ?
K6 O64 2.948(4) 2_656 ?
K6 O46 2.999(4) 2_656 ?
K6 W17 3.7178(14) 2_656 ?
K6 W12 3.8521(15) 2_656 ?
K7 O53 2.741(4) 2_755 ?
K7 O16W 2.758(9) . ?
K7 K19 2.76(2) 2_755 ?
K7 O68 2.907(5) 2_755 ?
K7 O58 3.091(4) 2_755 ?
K7 Co1A 3.5392(17) 2_755 ?
K8 O19 2.706(4) 2_665 ?
K8 O14W 2.810(9) . ?
K8 O11 2.825(4) 1_455 ?
K8 O13W 2.848(10) . ?
K8 O29W 2.943(10) . ?
K8 O12 2.966(4) 1_455 ?
K8 O14 3.000(5) 1_455 ?
K8 O2W 3.016(8) 2_565 ?
K8 W3 3.6494(16) 1_455 ?
K8 K14 3.957(11) 1_455 ?
K8 W4 3.989(2) 1_455 ?
K9 O20W 2.740(10) . ?
K9 O14W 2.892(10) . ?
K9 O19 2.910(4) 2_665 ?
K9 O21 3.027(4) 2_665 ?
K9 O23 3.226(5) 2_665 ?
K9 W5 3.6926(16) 2_665 ?
K9 W6 3.936(2) 2_665 ?
K10 O31W 2.59(2) 1_455 ?
K10 O1W 2.726(6) . ?
K10 O33 2.778(4) 1_455 ?
K10 O35 2.878(4) 1_455 ?
K10 O4W 2.965(8) . ?
K10 O26W 3.109(16) 1_455 ?
K10 K11 3.953(3) . ?
K10 K4 4.246(3) 2_656 ?
K10 K3 4.329(2) 1_455 ?
K11 O29W 2.669(8) . ?
K11 O6W 2.736(7) . ?
K11 O64 2.789(4) 2_656 ?
K11 O33 2.885(4) 1_455 ?
K11 O15W 2.938(8) . ?
K11 O17W 3.162(11) 1_455 ?
K11 K18 3.649(7) 2_666 ?
K11 K15 3.760(6) 1_455 ?
K11 W9 4.007(3) 1_455 ?
K12 O8W 2.688(9) . ?
K12 O60 2.752(4) 2_756 ?
K12 O23W 2.754(14) . ?
K12 O12W 2.849(9) . ?
K12 O17W 3.413(12) . ?
K13 K14 0.738(17) . ?
K13 O48 2.735(6) 1_565 ?
K13 O11W 2.816(10) . ?
K13 O13W 2.932(11) 1_655 ?
K13 O51 2.972(5) 1_565 ?
K13 O66 3.025(6) 1_565 ?
K13 O27W 3.11(2) 2_665 ?
K13 W18 3.771(4) 1_565 ?
K13 W13 3.790(4) 1_565 ?
K14 O27W 2.42(3) 2_665 ?
K14 O13W 2.714(15) 1_655 ?
K14 O48 2.760(11) 1_565 ?
K14 O11W 3.060(13) . ?
K14 O2W 3.125(14) 2_665 ?
K14 K16 3.716(16) . ?
K14 K8 3.957(11) 1_655 ?
K14 W13 4.002(9) 1_565 ?
K15 O6W 2.354(12) 1_655 ?
K15 K18 2.398(8) . ?
K15 O9W 2.415(10) . ?
K15 O10W 2.450(11) . ?
K15 O17W 2.478(9) . ?
K15 K18 2.520(9) 2_766 ?
K15 K15 3.524(9) 2_766 ?
K15 K11 3.760(6) 1_655 ?
K16 O25W 1.22(5) 2_665 ?
K16 O21W 2.78(2) 2_665 ?
K16 O48 2.805(6) 1_565 ?
K16 O11W 2.940(11) . ?
K16 O27W 2.96(2) 2_665 ?
K16 O24W 3.33(2) 1_465 ?
K16 K19 3.79(3) 2_765 ?
K16 K5 4.243(7) 2_665 ?
K17 O16W 2.914(11) . ?
K17 O20W 3.167(12) 2_665 ?
K17 O7W 3.186(10) . ?
K17 O52 3.191(7) 2_755 ?
K18 K15 2.520(9) 2_766 ?
K18 O65 2.752(7) 1_565 ?
K18 O6W 3.002(9) 2_666 ?
K18 O15W 3.036(10) 2_666 ?
K18 O9W 3.264(10) . ?
K18 O10W 3.266(11) . ?
K18 O64 3.305(8) 1_565 ?
K18 O6W 3.415(11) 1_655 ?
K18 K18 3.432(14) 2_766 ?
K18 K11 3.649(7) 2_666 ?
K18 W17 3.849(6) 1_565 ?
K19 O19W 2.22(4) 1_655 ?
K19 O30W 2.26(4) . ?
K19 K7 2.76(2) 2_755 ?
K19 O24W 2.97(5) 2_855 ?
K19 O28W 3.31(3) 1_655 ?
K19 K16 3.79(3) 2_765 ?
O1W K4 2.746(5) 2_656 ?
O2W K8 3.016(8) 2_565 ?
O2W K14 3.125(14) 2_665 ?
O6W K15 2.354(12) 1_455 ?
O6W K18 3.002(9) 2_666 ?
O6W K18 3.415(11) 1_455 ?
O13W K14 2.714(15) 1_455 ?
O13W K13 2.932(11) 1_455 ?
O15W K18 3.036(10) 2_666 ?
O17W K11 3.162(11) 1_655 ?
O18W K4 2.983(9) 2_656 ?
O19W K19 2.22(4) 1_455 ?
O20W K17 3.167(12) 2_665 ?
O21W O28W 1.46(5) . ?
O21W K16 2.78(2) 2_665 ?
O24W K19 2.97(5) 2_855 ?
O24W K16 3.33(2) 1_645 ?
O25W K16 1.22(5) 2_665 ?
O26W O31W 1.68(3) . ?
O26W K10 3.109(16) 1_655 ?
O27W K14 2.42(3) 2_665 ?
O27W K16 2.96(2) 2_665 ?
O27W K13 3.11(2) 2_665 ?
O28W K19 3.31(3) 1_455 ?
O31W K10 2.59(2) 1_655 ?
